data_7228918
loop_
_publ_author_name
'Helttunen, Kaisa'
'Annala, Riia'
'Suhonen, Aku'
'Nauha, Elisa'
'Linnanto, Juha'
'Nissinen, Maija'

_publ_section_title
;
 Supramolecular chirality and symmetry breaking of fluoride complexes of
 achiral foldamers
;
_journal_name_full CrystEngComm
_journal_paper_doi 10.1039/C7CE01109A
_journal_year 2017
_chemical_formula_moiety 'C34 H26 N4 O4, C16 H36 N, C3 H7 N O, F'
_chemical_formula_sum 'C53 H69 F N6 O5'
_chemical_formula_weight 889.14
_chemical_name_common 'N1,N3-bis(2-benzamidophenyl)isophthalamide tetra-butyl ammonium fluoride complex'
_space_group_crystal_system monoclinic
_space_group_IT_number 4
_space_group_name_Hall 'P 2yb'
_space_group_name_H-M_alt 'P 1 21 1'
_symmetry_space_group_name_Hall 'P 2yb'
_symmetry_space_group_name_H-M 'P 1 21 1'
_atom_sites_solution_hydrogens geom
_atom_sites_solution_primary direct
_atom_sites_solution_secondary difmap
_audit_creation_method SHELXL-2014/7
_audit_update_record
;
2017-08-04 deposited with the CCDC.
2017-08-16 downloaded from the CCDC.
;
_cell_angle_alpha 90
_cell_angle_beta 102.757(2)
_cell_angle_gamma 90
_cell_formula_units_Z 8
_cell_length_a 13.9902(3)
_cell_length_b 34.5843(10)
_cell_length_c 21.6729(5)
_cell_measurement_reflns_used 15995
_cell_measurement_temperature 173(2)
_cell_measurement_theta_max 68.25
_cell_measurement_theta_min 0.88
_cell_volume 10227.4(4)
_computing_structure_refinement 'SHELXL-2014/7 (Sheldrick, 2014)'
_diffrn_ambient_temperature 173(2)
_diffrn_measured_fraction_theta_full 0.864
_diffrn_measured_fraction_theta_max 0.864
_diffrn_measurement_device_type 'Bruker Nonius KappaCCD'
_diffrn_measurement_method '\w scans'
_diffrn_radiation_type CuK\a
_diffrn_radiation_wavelength 1.54178
_diffrn_reflns_av_R_equivalents 0.1553
_diffrn_reflns_av_unetI/netI 0.1972
_diffrn_reflns_Laue_measured_fraction_full 0.864
_diffrn_reflns_Laue_measured_fraction_max 0.864
_diffrn_reflns_limit_h_max 16
_diffrn_reflns_limit_h_min -16
_diffrn_reflns_limit_k_max 38
_diffrn_reflns_limit_k_min -39
_diffrn_reflns_limit_l_max 24
_diffrn_reflns_limit_l_min -25
_diffrn_reflns_number 28492
_diffrn_reflns_point_group_measured_fraction_full 0.784
_diffrn_reflns_point_group_measured_fraction_max 0.784
_diffrn_reflns_theta_full 66.802
_diffrn_reflns_theta_max 66.802
_diffrn_reflns_theta_min 2.090
_exptl_absorpt_coefficient_mu 0.615
_exptl_absorpt_correction_T_max 0.9640
_exptl_absorpt_correction_T_min 0.8868
_exptl_absorpt_correction_type multi-scan
_exptl_absorpt_process_details
;
Denzo (otwinowski, Borek, Majewski & Minor, 2003) 
;
_exptl_crystal_colour colorless
_exptl_crystal_density_diffrn 1.155
_exptl_crystal_density_method 'not measured'
_exptl_crystal_description plate
_exptl_crystal_F_000 3824
_exptl_crystal_recrystallization_method 'Re-crystallisation from solvent: acetonitrile/DMF'
_exptl_crystal_size_max 0.200
_exptl_crystal_size_mid 0.080
_exptl_crystal_size_min 0.060
_refine_diff_density_max 0.547
_refine_diff_density_min -0.291
_refine_diff_density_rms 0.064
_refine_ls_abs_structure_details
;
 Flack x determined using 3365 quotients [(I+)-(I-)]/[(I+)+(I-)]
 (Parsons, Flack and Wagner, Acta Cryst. B69 (2013) 249-259).
;
_refine_ls_abs_structure_Flack -0.1(4)
_refine_ls_extinction_method none
_refine_ls_goodness_of_fit_ref 1.038
_refine_ls_hydrogen_treatment constr
_refine_ls_matrix_type full
_refine_ls_number_parameters 2312
_refine_ls_number_reflns 28492
_refine_ls_number_restraints 1
_refine_ls_restrained_S_all 1.038
_refine_ls_R_factor_all 0.2572
_refine_ls_R_factor_gt 0.1170
_refine_ls_shift/su_max 0.003
_refine_ls_shift/su_mean 0.000
_refine_ls_structure_factor_coef Fsqd
_refine_ls_weighting_details 'w=1/[\s^2^(Fo^2^)+(0.0577P)^2^+41.6607P] where P=(Fo^2^+2Fc^2^)/3'
_refine_ls_weighting_scheme calc
_refine_ls_wR_factor_gt 0.2164
_refine_ls_wR_factor_ref 0.2890
_reflns_Friedel_coverage 0.783
_reflns_Friedel_fraction_full 0.702
_reflns_Friedel_fraction_max 0.702
_reflns_number_gt 12687
_reflns_number_total 28492
_reflns_threshold_expression 'I > 2\s(I)'
_cod_data_source_file c7ce01109a2.cif
_cod_data_source_block 6-TBAF
_cod_database_code 7228918
_shelx_shelxl_version_number 2014/7
_shelx_space_group_comment
;
The symmetry employed for this shelxl refinement is uniquely defined
by the following loop, which should always be used as a source of
symmetry information in preference to the above space-group names.
They are only intended as comments.
;
_shelx_estimated_absorpt_t_min 0.887
_shelx_estimated_absorpt_t_max 0.964

loop_
_space_group_symop_operation_xyz
'x, y, z'
'-x, y+1/2, -z'

loop_
_atom_site_label
_atom_site_type_symbol
_atom_site_fract_x
_atom_site_fract_y
_atom_site_fract_z
_atom_site_U_iso_or_equiv
_atom_site_adp_type
_atom_site_occupancy
_atom_site_site_symmetry_order
_atom_site_calc_flag
_atom_site_refinement_flags_posn
_atom_site_refinement_flags_adp
F1 F 0.3438(7) 0.2013(3) 0.6121(4) 0.043(3) Uani 1 1 d . .
F2 F 0.4019(7) -0.0208(3) 0.6292(4) 0.041(3) Uani 1 1 d . .
F3 F 0.1075(6) 0.4755(3) 0.8672(4) 0.036(3) Uani 1 1 d . .
F4 F 0.1564(7) 0.6971(3) 0.8954(4) 0.040(3) Uani 1 1 d . .
O100 O 0.1337(9) 0.2915(4) 0.6960(6) 0.048(3) Uani 1 1 d . .
N100 N 0.2538(11) 0.2533(4) 0.6750(7) 0.036(4) Uani 1 1 d . .
H10N H 0.2699 0.2376 0.6469 0.044 Uiso 1 1 calc R U
C101 C 0.1312(15) 0.2416(6) 0.5498(9) 0.051(6) Uani 1 1 d . .
H101 H 0.1990 0.2366 0.5538 0.061 Uiso 1 1 calc R U
N101 N 0.3580(10) 0.1906(4) 0.7369(7) 0.037(4) Uani 1 1 d . .
H11N H 0.3561 0.1867 0.6965 0.044 Uiso 1 1 calc R U
O101 O 0.3432(9) 0.1627(3) 0.8296(5) 0.041(3) Uani 1 1 d . .
C102 C 0.0654(14) 0.2311(6) 0.4948(10) 0.053(6) Uani 1 1 d . .
H102 H 0.0885 0.2202 0.4606 0.063 Uiso 1 1 calc R U
N102 N 0.3852(11) -0.0131(4) 0.7498(6) 0.037(4) Uani 1 1 d . .
H12N H 0.3981 -0.0080 0.7127 0.045 Uiso 1 1 calc R U
O102 O 0.3450(9) 0.0148(4) 0.8365(5) 0.045(3) Uani 1 1 d . .
C103 C -0.0325(15) 0.2365(6) 0.4897(9) 0.053(6) Uani 1 1 d . .
H103 H -0.0777 0.2276 0.4531 0.064 Uiso 1 1 calc R U
N103 N 0.2857(12) -0.0693(4) 0.6753(6) 0.040(4) Uani 1 1 d . .
H13N H 0.3130 -0.0597 0.6458 0.048 Uiso 1 1 calc R U
O103 O 0.1435(10) -0.0913(4) 0.6974(6) 0.062(4) Uani 1 1 d . .
C104 C -0.0660(16) 0.2545(7) 0.5366(10) 0.063(7) Uani 1 1 d . .
H104 H -0.1341 0.2596 0.5312 0.076 Uiso 1 1 calc R U
C105 C -0.0024(15) 0.2654(7) 0.5915(11) 0.061(6) Uani 1 1 d . .
H105 H -0.0268 0.2772 0.6246 0.073 Uiso 1 1 calc R U
C106 C 0.0993(14) 0.2591(5) 0.5989(8) 0.039(5) Uani 1 1 d . .
C107 C 0.1617(14) 0.2687(6) 0.6595(9) 0.036(5) Uani 1 1 d . .
C108 C 0.3263(15) 0.2595(6) 0.7310(8) 0.037(5) Uani 1 1 d . .
C109 C 0.3454(13) 0.2956(6) 0.7571(8) 0.037(5) Uani 1 1 d . .
H109 H 0.3073 0.3169 0.7378 0.044 Uiso 1 1 calc R U
C110 C 0.4203(14) 0.3021(6) 0.8118(9) 0.045(6) Uani 1 1 d . .
H110 H 0.4339 0.3273 0.8291 0.054 Uiso 1 1 calc R U
C111 C 0.4721(15) 0.2704(7) 0.8385(9) 0.052(6) Uani 1 1 d . .
H111 H 0.5227 0.2737 0.8754 0.062 Uiso 1 1 calc R U
C112 C 0.4530(14) 0.2341(6) 0.8137(9) 0.039(5) Uani 1 1 d . .
H112 H 0.4918 0.2129 0.8328 0.047 Uiso 1 1 calc R U
C113 C 0.3780(14) 0.2277(6) 0.7611(8) 0.039(5) Uani 1 1 d . .
C114 C 0.3409(13) 0.1596(5) 0.7730(9) 0.037(5) Uani 1 1 d . .
C115 C 0.3181(12) 0.1230(5) 0.7372(8) 0.029(4) Uani 1 1 d . .
C116 C 0.2776(14) 0.1209(5) 0.6734(9) 0.042(5) Uani 1 1 d . .
H116 H 0.2624 0.1439 0.6494 0.050 Uiso 1 1 calc R U
C117 C 0.2579(14) 0.0837(6) 0.6428(9) 0.048(5) Uani 1 1 d . .
H117 H 0.2274 0.0821 0.5991 0.057 Uiso 1 1 calc R U
C118 C 0.2843(13) 0.0508(6) 0.6780(8) 0.039(5) Uani 1 1 d . .
H118 H 0.2739 0.0262 0.6581 0.047 Uiso 1 1 calc R U
C119 C 0.3265(13) 0.0531(5) 0.7430(7) 0.031(4) Uani 1 1 d . .
C120 C 0.3394(12) 0.0884(6) 0.7728(8) 0.035(5) Uani 1 1 d . .
H120 H 0.3626 0.0897 0.8174 0.043 Uiso 1 1 calc R U
C121 C 0.3540(12) 0.0165(6) 0.7820(8) 0.035(5) Uani 1 1 d . .
C122 C 0.3984(14) -0.0521(6) 0.7730(9) 0.040(5) Uani 1 1 d . .
C123 C 0.4628(14) -0.0603(6) 0.8299(9) 0.045(5) Uani 1 1 d . .
H123 H 0.4988 -0.0403 0.8548 0.054 Uiso 1 1 calc R U
C124 C 0.4728(14) -0.0988(6) 0.8492(9) 0.045(5) Uani 1 1 d . .
H124 H 0.5154 -0.1054 0.8882 0.054 Uiso 1 1 calc R U
C125 C 0.4213(14) -0.1270(6) 0.8120(9) 0.042(5) Uani 1 1 d . .
H125 H 0.4284 -0.1530 0.8260 0.050 Uiso 1 1 calc R U
C126 C 0.3589(14) -0.1188(6) 0.7543(9) 0.045(5) Uani 1 1 d . .
H126 H 0.3252 -0.1389 0.7285 0.054 Uiso 1 1 calc R U
C127 C 0.3474(13) -0.0806(6) 0.7356(8) 0.035(5) Uani 1 1 d . .
C128 C 0.1861(17) -0.0733(6) 0.6634(9) 0.045(6) Uani 1 1 d . .
C129 C 0.1319(14) -0.0524(6) 0.6049(8) 0.043(5) Uani 1 1 d . .
C130 C 0.1729(15) -0.0409(6) 0.5551(8) 0.047(5) Uani 1 1 d . .
H130 H 0.2393 -0.0471 0.5559 0.056 Uiso 1 1 calc R U
C131 C 0.1205(16) -0.0210(6) 0.5055(9) 0.054(6) Uani 1 1 d . .
H131 H 0.1488 -0.0138 0.4712 0.065 Uiso 1 1 calc R U
C132 C 0.0259(16) -0.0114(7) 0.5056(10) 0.076(7) Uani 1 1 d . .
H132 H -0.0116 0.0020 0.4701 0.092 Uiso 1 1 calc R U
C133 C -0.0166(17) -0.0202(8) 0.5545(11) 0.085(8) Uani 1 1 d . .
H133 H -0.0810 -0.0115 0.5544 0.102 Uiso 1 1 calc R U
C134 C 0.0353(15) -0.0422(8) 0.6049(10) 0.077(8) Uani 1 1 d . .
H134 H 0.0056 -0.0501 0.6382 0.092 Uiso 1 1 calc R U
O200 O 0.5601(9) 0.2873(3) 0.5217(5) 0.043(3) Uani 1 1 d . .
N200 N 0.4376(11) 0.2539(5) 0.5517(7) 0.043(4) Uani 1 1 d . .
H20N H 0.4193 0.2421 0.5832 0.051 Uiso 1 1 calc R U
N201 N 0.3516(11) 0.1893(4) 0.4881(6) 0.039(4) Uani 1 1 d . .
H21N H 0.3441 0.1853 0.5269 0.047 Uiso 1 1 calc R U
O201 O 0.3896(9) 0.1611(4) 0.4028(5) 0.045(3) Uani 1 1 d . .
C201 C 0.6995(15) 0.2613(6) 0.6236(10) 0.054(6) Uani 1 1 d . .
H201 H 0.7200 0.2761 0.5919 0.065 Uiso 1 1 calc R U
O202 O 0.4440(9) 0.0155(4) 0.4201(5) 0.044(3) Uani 1 1 d . .
C202 C 0.7690(18) 0.2469(7) 0.6760(11) 0.066(7) Uani 1 1 d . .
H202 H 0.8364 0.2521 0.6784 0.079 Uiso 1 1 calc R U
N202 N 0.4073(11) -0.0121(4) 0.5077(6) 0.039(4) Uani 1 1 d . .
H22N H 0.3997 -0.0076 0.5463 0.046 Uiso 1 1 calc R U
O203 O 0.6382(10) -0.1100(4) 0.5647(6) 0.055(4) Uani 1 1 d . .
N203 N 0.5081(11) -0.0731(5) 0.5784(7) 0.037(4) Uani 1 1 d . .
H23N H 0.4858 -0.0579 0.6046 0.044 Uiso 1 1 calc R U
C203 C 0.7447(15) 0.2264(7) 0.7222(9) 0.056(6) Uani 1 1 d . .
H203 H 0.7929 0.2161 0.7562 0.067 Uiso 1 1 calc R U
C204 C 0.6432(17) 0.2206(7) 0.7181(10) 0.067(7) Uani 1 1 d . .
H204 H 0.6226 0.2078 0.7517 0.081 Uiso 1 1 calc R U
C205 C 0.5729(15) 0.2333(6) 0.6662(9) 0.048(5) Uani 1 1 d . .
H205 H 0.5057 0.2278 0.6636 0.057 Uiso 1 1 calc R U
C206 C 0.6003(14) 0.2536(6) 0.6191(9) 0.041(5) Uani 1 1 d . .
C207 C 0.5315(14) 0.2669(6) 0.5597(9) 0.037(5) Uani 1 1 d . .
C208 C 0.3675(13) 0.2591(6) 0.4923(8) 0.039(5) Uani 1 1 d . .
C209 C 0.3427(15) 0.2955(6) 0.4685(9) 0.044(5) Uani 1 1 d . .
H209 H 0.3719 0.3177 0.4905 0.053 Uiso 1 1 calc R U
C210 C 0.2738(15) 0.2991(6) 0.4114(9) 0.050(5) Uani 1 1 d . .
H210 H 0.2571 0.3241 0.3943 0.061 Uiso 1 1 calc R U
C211 C 0.2294(15) 0.2669(6) 0.3795(9) 0.054(6) Uani 1 1 d . .
H211 H 0.1810 0.2694 0.3414 0.065 Uiso 1 1 calc R U
C212 C 0.2588(14) 0.2305(6) 0.4056(8) 0.045(5) Uani 1 1 d . .
H212 H 0.2307 0.2080 0.3837 0.054 Uiso 1 1 calc R U
C213 C 0.3256(14) 0.2264(6) 0.4608(8) 0.034(5) Uani 1 1 d . .
C214 C 0.3873(14) 0.1596(5) 0.4585(8) 0.039(5) Uani 1 1 d . .
C215 C 0.4198(13) 0.1259(5) 0.5001(8) 0.031(4) Uani 1 1 d . .
C216 C 0.4556(14) 0.1279(6) 0.5635(8) 0.042(5) Uani 1 1 d . .
H216 H 0.4615 0.1524 0.5835 0.050 Uiso 1 1 calc R U
C217 C 0.4839(15) 0.0950(6) 0.6004(8) 0.052(6) Uani 1 1 d . .
H217 H 0.5086 0.0975 0.6447 0.062 Uiso 1 1 calc R U
C218 C 0.4764(14) 0.0601(6) 0.5735(9) 0.047(5) Uani 1 1 d . .
H218 H 0.4955 0.0378 0.5987 0.056 Uiso 1 1 calc R U
C219 C 0.4394(13) 0.0562(5) 0.5060(8) 0.034(5) Uani 1 1 d . .
C220 C 0.4154(12) 0.0897(5) 0.4710(8) 0.035(5) Uani 1 1 d . .
H220 H 0.3956 0.0881 0.4262 0.042 Uiso 1 1 calc R U
C221 C 0.4305(12) 0.0178(6) 0.4748(8) 0.034(4) Uani 1 1 d . .
C222 C 0.3940(14) -0.0509(5) 0.4845(8) 0.036(5) Uani 1 1 d . .
C223 C 0.3310(13) -0.0580(6) 0.4269(8) 0.039(5) Uani 1 1 d . .
H223 H 0.2978 -0.0371 0.4028 0.046 Uiso 1 1 calc R U
C224 C 0.3157(14) -0.0963(6) 0.4036(9) 0.046(5) Uani 1 1 d . .
H224 H 0.2706 -0.1021 0.3650 0.056 Uiso 1 1 calc R U
C225 C 0.3694(13) -0.1245(6) 0.4396(10) 0.043(5) Uani 1 1 d . .
H225 H 0.3624 -0.1502 0.4235 0.051 Uiso 1 1 calc R U
C226 C 0.4325(14) -0.1190(5) 0.4970(9) 0.041(5) Uani 1 1 d . .
H226 H 0.4658 -0.1400 0.5205 0.049 Uiso 1 1 calc R U
C227 C 0.4456(14) -0.0817(6) 0.5191(8) 0.034(5) Uani 1 1 d . .
C228 C 0.6012(15) -0.0872(6) 0.5970(9) 0.040(5) Uani 1 1 d . .
C229 C 0.6601(14) -0.0706(5) 0.6575(8) 0.037(5) Uani 1 1 d . .
C230 C 0.6209(16) -0.0535(6) 0.7043(9) 0.049(6) Uani 1 1 d . .
H230 H 0.5516 -0.0522 0.6980 0.059 Uiso 1 1 calc R U
C231 C 0.6774(15) -0.0382(7) 0.7598(9) 0.065(7) Uani 1 1 d . .
H231 H 0.6484 -0.0277 0.7919 0.078 Uiso 1 1 calc R U
C232 C 0.7786(14) -0.0390(6) 0.7662(9) 0.055(6) Uani 1 1 d . .
H232 H 0.8207 -0.0283 0.8026 0.066 Uiso 1 1 calc R U
C233 C 0.8175(17) -0.0556(8) 0.7189(10) 0.082(8) Uani 1 1 d . .
H233 H 0.8865 -0.0554 0.7229 0.098 Uiso 1 1 calc R U
C234 C 0.7587(15) -0.0725(6) 0.6662(9) 0.054(6) Uani 1 1 d . .
H234 H 0.7875 -0.0854 0.6361 0.065 Uiso 1 1 calc R U
O300 O 0.3170(10) 0.3888(4) 0.7740(6) 0.053(4) Uani 1 1 d . .
N300 N 0.1966(12) 0.4247(5) 0.8007(7) 0.039(4) Uani 1 1 d . .
H30N H 0.1800 0.4382 0.8312 0.046 Uiso 1 1 calc R U
O301 O 0.1301(9) 0.5219(4) 0.6566(5) 0.046(3) Uani 1 1 d . .
N301 N 0.1040(10) 0.4906(4) 0.7444(6) 0.035(4) Uani 1 1 d . .
H31N H 0.1026 0.4934 0.7846 0.042 Uiso 1 1 calc R U
C301 C 0.4550(14) 0.4164(7) 0.8768(9) 0.051(6) Uani 1 1 d . .
H301 H 0.4769 0.4055 0.8422 0.061 Uiso 1 1 calc R U
N302 N 0.1597(11) 0.6922(4) 0.7718(6) 0.037(4) Uani 1 1 d . .
H32N H 0.1537 0.6866 0.8104 0.045 Uiso 1 1 calc R U
C302 C 0.5210(14) 0.4276(7) 0.9296(10) 0.065(7) Uani 1 1 d . .
H302 H 0.5893 0.4255 0.9317 0.078 Uiso 1 1 calc R U
O302 O 0.1865(9) 0.6672(3) 0.6794(5) 0.039(3) Uani 1 1 d . .
N303 N 0.2690(10) 0.7472(4) 0.8496(6) 0.034(4) Uani 1 1 d . .
H33N H 0.2439 0.7350 0.8780 0.041 Uiso 1 1 calc R U
O303 O 0.4093(9) 0.7728(4) 0.8294(5) 0.045(3) Uani 1 1 d . .
C303 C 0.4870(17) 0.4419(7) 0.9798(10) 0.064(7) Uani 1 1 d . .
H303 H 0.5336 0.4493 1.0168 0.077 Uiso 1 1 calc R U
C304 C 0.3917(17) 0.4459(8) 0.9796(9) 0.072(8) Uani 1 1 d . .
H304 H 0.3709 0.4558 1.0154 0.087 Uiso 1 1 calc R U
C305 C 0.3249(15) 0.4352(6) 0.9256(8) 0.054(6) Uani 1 1 d . .
H305 H 0.2566 0.4375 0.9237 0.065 Uiso 1 1 calc R U
C306 C 0.3574(15) 0.4209(6) 0.8738(7) 0.039(5) Uani 1 1 d . .
C307 C 0.2862(15) 0.4091(6) 0.8113(9) 0.040(5) Uani 1 1 d . .
C308 C 0.1260(14) 0.4204(6) 0.7417(8) 0.037(5) Uani 1 1 d . .
C309 C 0.1017(16) 0.3842(6) 0.7141(9) 0.046(6) Uani 1 1 d . .
H309 H 0.1339 0.3615 0.7329 0.055 Uiso 1 1 calc R U
C310 C 0.0311(15) 0.3821(6) 0.6600(9) 0.046(5) Uani 1 1 d . .
H310 H 0.0153 0.3577 0.6403 0.055 Uiso 1 1 calc R U
C311 C -0.0186(13) 0.4150(6) 0.6328(8) 0.038(5) Uani 1 1 d . .
H311 H -0.0687 0.4125 0.5955 0.045 Uiso 1 1 calc R U
C312 C 0.0033(13) 0.4506(6) 0.6586(8) 0.038(5) Uani 1 1 d . .
H312 H -0.0303 0.4728 0.6392 0.046 Uiso 1 1 calc R U
C313 C 0.0759(14) 0.4539(5) 0.7139(8) 0.034(5) Uani 1 1 d . .
C314 C 0.1325(13) 0.5208(5) 0.7133(7) 0.030(4) Uani 1 1 d . .
C315 C 0.1697(12) 0.5554(5) 0.7549(8) 0.033(5) Uani 1 1 d . .
C316 C 0.2123(14) 0.5502(6) 0.8189(8) 0.045(5) Uani 1 1 d . .
H316 H 0.2172 0.5251 0.8371 0.054 Uiso 1 1 calc R U
C317 C 0.2476(15) 0.5822(6) 0.8556(9) 0.049(5) Uani 1 1 d . .
H317 H 0.2802 0.5789 0.8987 0.058 Uiso 1 1 calc R U
C318 C 0.2351(14) 0.6189(6) 0.8292(8) 0.045(5) Uani 1 1 d . .
H318 H 0.2572 0.6408 0.8550 0.053 Uiso 1 1 calc R U
C319 C 0.1905(13) 0.6243(5) 0.7650(8) 0.033(5) Uani 1 1 d . .
C320 C 0.1630(12) 0.5917(5) 0.7299(8) 0.036(5) Uani 1 1 d . .
H320 H 0.1378 0.5945 0.6857 0.043 Uiso 1 1 calc R U
C321 C 0.1784(13) 0.6626(5) 0.7346(8) 0.037(5) Uani 1 1 d . .
C322 C 0.1492(14) 0.7321(6) 0.7517(8) 0.038(5) Uani 1 1 d . .
C323 C 0.0862(14) 0.7427(6) 0.6977(8) 0.036(5) Uani 1 1 d . .
H323 H 0.0484 0.7234 0.6721 0.043 Uiso 1 1 calc R U
C324 C 0.0753(14) 0.7807(6) 0.6787(9) 0.045(5) Uani 1 1 d . .
H324 H 0.0307 0.7877 0.6406 0.054 Uiso 1 1 calc R U
C325 C 0.1316(14) 0.8088(6) 0.7167(8) 0.040(5) Uani 1 1 d . .
H325 H 0.1261 0.8352 0.7041 0.048 Uiso 1 1 calc R U
C326 C 0.1960(14) 0.7981(5) 0.7732(9) 0.045(5) Uani 1 1 d . .
H326 H 0.2336 0.8173 0.7993 0.054 Uiso 1 1 calc R U
C327 C 0.2050(14) 0.7593(6) 0.7912(8) 0.040(5) Uani 1 1 d . .
C328 C 0.3660(14) 0.7538(5) 0.8618(8) 0.036(5) Uani 1 1 d . .
C329 C 0.4210(15) 0.7333(6) 0.9205(8) 0.045(5) Uani 1 1 d . .
C330 C 0.3808(14) 0.7241(6) 0.9711(8) 0.043(5) Uani 1 1 d . .
H330 H 0.3151 0.7313 0.9704 0.052 Uiso 1 1 calc R U
C331 C 0.4340(17) 0.7046(6) 1.0227(9) 0.056(6) Uani 1 1 d . .
H331 H 0.4056 0.6995 1.0578 0.068 Uiso 1 1 calc R U
C332 C 0.5298(16) 0.6921(6) 1.0241(10) 0.058(6) Uani 1 1 d . .
H332 H 0.5668 0.6779 1.0588 0.070 Uiso 1 1 calc R U
C333 C 0.5678(15) 0.7015(7) 0.9722(11) 0.068(6) Uani 1 1 d . .
H333 H 0.6317 0.6926 0.9713 0.082 Uiso 1 1 calc R U
C334 C 0.5174(14) 0.7233(6) 0.9215(9) 0.053(5) Uani 1 1 d . .
H334 H 0.5480 0.7310 0.8885 0.063 Uiso 1 1 calc R U
O400 O -0.1099(9) 0.3876(3) 0.9494(6) 0.045(3) Uani 1 1 d . .
N400 N 0.0110(11) 0.4236(4) 0.9237(6) 0.032(4) Uani 1 1 d . .
H40N H 0.0288 0.4375 0.8942 0.038 Uiso 1 1 calc R U
C401 C -0.2469(15) 0.4174(6) 0.8471(9) 0.051(6) Uani 1 1 d . .
H401 H -0.2678 0.4026 0.8787 0.061 Uiso 1 1 calc R U
N401 N 0.1147(10) 0.4848(4) 0.9925(6) 0.038(4) Uani 1 1 d . .
H41N H 0.1180 0.4900 0.9532 0.046 Uiso 1 1 calc R U
O401 O 0.0910(10) 0.5106(4) 1.0849(6) 0.051(4) Uani 1 1 d . .
C402 C -0.3166(15) 0.4320(7) 0.7952(9) 0.061(6) Uani 1 1 d . .
H402 H -0.3846 0.4284 0.7930 0.073 Uiso 1 1 calc R U
N402 N 0.1441(10) 0.6870(4) 1.0167(6) 0.034(4) Uani 1 1 d . .
H42N H 0.1601 0.6827 0.9802 0.041 Uiso 1 1 calc R U
O402 O 0.0955(10) 0.6581(4) 1.0988(5) 0.050(4) Uani 1 1 d . .
C403 C -0.2853(16) 0.4515(7) 0.7477(9) 0.059(6) Uani 1 1 d . .
H403 H -0.3313 0.4608 0.7118 0.071 Uiso 1 1 calc R U
N403 N 0.0492(11) 0.7485(4) 0.9489(7) 0.038(4) Uani 1 1 d . .
H43N H 0.0747 0.7364 0.9207 0.046 Uiso 1 1 calc R U
O403 O -0.0823(9) 0.7818(4) 0.9643(6) 0.048(4) Uani 1 1 d . .
C404 C -0.1858(16) 0.4573(6) 0.7533(9) 0.056(6) Uani 1 1 d . .
H404 H -0.1636 0.4702 0.7204 0.067 Uiso 1 1 calc R U
C405 C -0.1179(15) 0.4445(7) 0.8058(9) 0.059(7) Uani 1 1 d . .
H405 H -0.0502 0.4497 0.8097 0.071 Uiso 1 1 calc R U
C406 C -0.1486(13) 0.4244(5) 0.8520(8) 0.035(5) Uani 1 1 d . .
C407 C -0.0814(14) 0.4102(6) 0.9129(9) 0.038(5) Uani 1 1 d . .
C408 C 0.0812(14) 0.4162(5) 0.9806(8) 0.030(4) Uani 1 1 d . .
C409 C 0.1009(15) 0.3773(6) 1.0023(8) 0.042(5) Uani 1 1 d . .
H409 H 0.0663 0.3562 0.9796 0.051 Uiso 1 1 calc R U
C410 C 0.1714(14) 0.3712(5) 1.0571(8) 0.038(5) Uani 1 1 d . .
H410 H 0.1834 0.3456 1.0726 0.045 Uiso 1 1 calc R U
C411 C 0.2256(13) 0.4016(6) 1.0905(8) 0.040(5) Uani 1 1 d . .
H411 H 0.2752 0.3965 1.1273 0.048 Uiso 1 1 calc R U
C412 C 0.2061(13) 0.4393(6) 1.0692(8) 0.039(5) Uani 1 1 d . .
H412 H 0.2414 0.4604 1.0913 0.047 Uiso 1 1 calc R U
C413 C 0.1342(14) 0.4453(5) 1.0154(7) 0.030(4) Uani 1 1 d . .
C414 C 0.0920(13) 0.5136(6) 1.0281(9) 0.041(5) Uani 1 1 d . .
C415 C 0.0745(13) 0.5517(5) 0.9959(8) 0.034(5) Uani 1 1 d . .
C416 C 0.0388(15) 0.5555(6) 0.9303(9) 0.051(6) Uani 1 1 d . .
H416 H 0.0242 0.5330 0.9048 0.061 Uiso 1 1 calc R U
C417 C 0.0249(15) 0.5911(6) 0.9029(9) 0.051(5) Uani 1 1 d . .
H417 H -0.0015 0.5932 0.8587 0.061 Uiso 1 1 calc R U
C418 C 0.0491(15) 0.6246(5) 0.9395(9) 0.046(5) Uani 1 1 d . .
H418 H 0.0413 0.6492 0.9197 0.055 Uiso 1 1 calc R U
C419 C 0.0847(14) 0.6219(6) 1.0051(8) 0.042(5) Uani 1 1 d . .
C420 C 0.0953(13) 0.5850(6) 1.0322(8) 0.037(5) Uani 1 1 d . .
H420 H 0.1173 0.5826 1.0767 0.045 Uiso 1 1 calc R U
C421 C 0.1070(14) 0.6575(5) 1.0440(8) 0.038(5) Uani 1 1 d . .
C422 C 0.1592(13) 0.7248(6) 1.0429(8) 0.035(5) Uani 1 1 d . .
C423 C 0.2213(14) 0.7309(6) 1.1006(9) 0.044(5) Uani 1 1 d . .
H423 H 0.2568 0.7101 1.1234 0.053 Uiso 1 1 calc R U
C424 C 0.2312(14) 0.7681(6) 1.1250(9) 0.050(5) Uani 1 1 d . .
H424 H 0.2708 0.7723 1.1660 0.060 Uiso 1 1 calc R U
C425 C 0.1855(14) 0.7990(6) 1.0914(9) 0.047(6) Uani 1 1 d . .
H425 H 0.1965 0.8244 1.1082 0.056 Uiso 1 1 calc R U
C426 C 0.1240(13) 0.7932(6) 1.0338(8) 0.034(5) Uani 1 1 d . .
H426 H 0.0905 0.8144 1.0108 0.041 Uiso 1 1 calc R U
C427 C 0.1104(13) 0.7552(5) 1.0085(8) 0.032(4) Uani 1 1 d . .
C428 C -0.0479(14) 0.7595(6) 0.9307(9) 0.041(5) Uani 1 1 d . .
C429 C -0.1046(13) 0.7441(6) 0.8705(8) 0.041(5) Uani 1 1 d . .
C430 C -0.0692(15) 0.7249(6) 0.8258(9) 0.054(6) Uani 1 1 d . .
H430 H -0.0003 0.7216 0.8317 0.064 Uiso 1 1 calc R U
C431 C -0.1285(16) 0.7101(7) 0.7726(10) 0.062(7) Uani 1 1 d . .
H431 H -0.0997 0.6998 0.7404 0.075 Uiso 1 1 calc R U
C432 C -0.2297(17) 0.7098(7) 0.7641(10) 0.070(7) Uani 1 1 d . .
H432 H -0.2713 0.6969 0.7297 0.084 Uiso 1 1 calc R U
C433 C -0.2657(17) 0.7298(8) 0.8101(11) 0.084(8) Uani 1 1 d . .
H433 H -0.3347 0.7319 0.8051 0.100 Uiso 1 1 calc R U
C434 C -0.2061(16) 0.7468(8) 0.8627(10) 0.076(8) Uani 1 1 d . .
H434 H -0.2338 0.7601 0.8929 0.091 Uiso 1 1 calc R U
N500 N 0.8647(10) 0.4325(5) 0.1152(6) 0.040(4) Uani 1 1 d . .
C501 C 0.8641(14) 0.4559(6) 0.0542(8) 0.047(6) Uani 1 1 d . .
H50A H 0.9220 0.4731 0.0624 0.057 Uiso 1 1 calc R U
H50B H 0.8722 0.4375 0.0207 0.057 Uiso 1 1 calc R U
C502 C 0.7766(14) 0.4796(6) 0.0294(9) 0.054(6) Uani 1 1 d . .
H50C H 0.7654 0.4978 0.0624 0.065 Uiso 1 1 calc R U
H50D H 0.7182 0.4629 0.0170 0.065 Uiso 1 1 calc R U
C503 C 0.7938(17) 0.5025(6) -0.0290(10) 0.060(6) Uani 1 1 d . .
H50E H 0.8475 0.5213 -0.0148 0.072 Uiso 1 1 calc R U
H50F H 0.8148 0.4843 -0.0586 0.072 Uiso 1 1 calc R U
C504 C 0.7050(19) 0.5237(9) -0.0633(13) 0.113(11) Uani 1 1 d . .
H50G H 0.6831 0.5415 -0.0341 0.169 Uiso 1 1 calc R U
H50H H 0.6527 0.5051 -0.0798 0.169 Uiso 1 1 calc R U
H50I H 0.7209 0.5383 -0.0984 0.169 Uiso 1 1 calc R U
C505 C 0.8603(12) 0.4602(6) 0.1701(8) 0.042(5) Uani 1 1 d . .
H50J H 0.7949 0.4725 0.1612 0.050 Uiso 1 1 calc R U
H50K H 0.8659 0.4446 0.2090 0.050 Uiso 1 1 calc R U
C506 C 0.9344(15) 0.4909(7) 0.1833(9) 0.059(6) Uani 1 1 d . .
H50L H 0.9303 0.5067 0.1447 0.071 Uiso 1 1 calc R U
H50M H 1.0004 0.4790 0.1942 0.071 Uiso 1 1 calc R U
C507 C 0.9214(17) 0.5166(7) 0.2363(10) 0.074(7) Uani 1 1 d . .
H50N H 0.8545 0.5276 0.2250 0.089 Uiso 1 1 calc R U
H50O H 0.9250 0.5003 0.2743 0.089 Uiso 1 1 calc R U
C508 C 0.992(2) 0.5490(10) 0.2537(16) 0.149(14) Uani 1 1 d . .
H50P H 0.9803 0.5682 0.2197 0.223 Uiso 1 1 calc R U
H50Q H 1.0587 0.5391 0.2602 0.223 Uiso 1 1 calc R U
H50R H 0.9821 0.5610 0.2929 0.223 Uiso 1 1 calc R U
C509 C 0.9580(14) 0.4089(6) 0.1294(9) 0.053(6) Uani 1 1 d . .
H50S H 0.9614 0.3938 0.0911 0.064 Uiso 1 1 calc R U
H50T H 1.0143 0.4270 0.1375 0.064 Uiso 1 1 calc R U
C510 C 0.9700(15) 0.3816(7) 0.1839(11) 0.071(7) Uani 1 1 d . .
H51A H 0.9147 0.3631 0.1770 0.085 Uiso 1 1 calc R U
H51B H 0.9707 0.3961 0.2233 0.085 Uiso 1 1 calc R U
C511 C 1.0675(15) 0.3596(8) 0.1895(11) 0.081(8) Uani 1 1 d . .
H51C H 1.0655 0.3458 0.1493 0.097 Uiso 1 1 calc R U
H51D H 1.1214 0.3788 0.1949 0.097 Uiso 1 1 calc R U
C512 C 1.091(2) 0.3317(9) 0.2416(15) 0.142(14) Uani 1 1 d . .
H51E H 1.0341 0.3149 0.2405 0.213 Uiso 1 1 calc R U
H51F H 1.1066 0.3456 0.2820 0.213 Uiso 1 1 calc R U
H51G H 1.1471 0.3160 0.2370 0.213 Uiso 1 1 calc R U
C513 C 0.7735(14) 0.4079(6) 0.1072(9) 0.049(5) Uani 1 1 d . .
H51H H 0.7154 0.4250 0.0956 0.059 Uiso 1 1 calc R U
H51I H 0.7721 0.3958 0.1483 0.059 Uiso 1 1 calc R U
C514 C 0.7652(15) 0.3756(6) 0.0563(10) 0.065(6) Uani 1 1 d . .
H51J H 0.7711 0.3871 0.0155 0.078 Uiso 1 1 calc R U
H51K H 0.8191 0.3568 0.0694 0.078 Uiso 1 1 calc R U
C515 C 0.6668(15) 0.3551(6) 0.0484(10) 0.061(6) Uani 1 1 d . .
H51L H 0.6656 0.3408 0.0878 0.073 Uiso 1 1 calc R U
H51M H 0.6141 0.3747 0.0423 0.073 Uiso 1 1 calc R U
C516 C 0.6460(16) 0.3273(7) -0.0065(10) 0.081(8) Uani 1 1 d . .
H51N H 0.6993 0.3084 -0.0017 0.122 Uiso 1 1 calc R U
H51O H 0.6412 0.3416 -0.0461 0.122 Uiso 1 1 calc R U
H51P H 0.5841 0.3139 -0.0074 0.122 Uiso 1 1 calc R U
N600 N 0.6842(11) 0.9343(5) 0.4062(7) 0.047(4) Uani 1 1 d . .
C601 C 0.6805(14) 0.9532(6) 0.3430(8) 0.050(5) Uani 1 1 d . .
H60A H 0.6948 0.9333 0.3134 0.059 Uiso 1 1 calc R U
H60B H 0.7331 0.9729 0.3483 0.059 Uiso 1 1 calc R U
C602 C 0.5829(14) 0.9728(6) 0.3125(9) 0.050(5) Uani 1 1 d . .
H60C H 0.5334 0.9527 0.2960 0.060 Uiso 1 1 calc R U
H60D H 0.5592 0.9878 0.3451 0.060 Uiso 1 1 calc R U
C603 C 0.5935(15) 0.9990(7) 0.2602(9) 0.066(7) Uani 1 1 d . .
H60E H 0.6401 1.0197 0.2784 0.079 Uiso 1 1 calc R U
H60F H 0.6240 0.9840 0.2306 0.079 Uiso 1 1 calc R U
C604 C 0.505(2) 1.0173(9) 0.2234(14) 0.114(10) Uani 1 1 d . .
H60G H 0.4577 0.9974 0.2049 0.171 Uiso 1 1 calc R U
H60H H 0.5221 1.0329 0.1895 0.171 Uiso 1 1 calc R U
H60I H 0.4765 1.0340 0.2511 0.171 Uiso 1 1 calc R U
C605 C 0.6624(13) 0.9618(6) 0.4562(9) 0.045(5) Uani 1 1 d . .
H60J H 0.5914 0.9678 0.4454 0.054 Uiso 1 1 calc R U
H60K H 0.6762 0.9481 0.4973 0.054 Uiso 1 1 calc R U
C606 C 0.7173(16) 0.9987(7) 0.4642(10) 0.070(7) Uani 1 1 d . .
H60L H 0.6923 1.0160 0.4277 0.084 Uiso 1 1 calc R U
H60M H 0.7877 0.9938 0.4665 0.084 Uiso 1 1 calc R U
C607 C 0.7038(18) 1.0178(8) 0.5253(16) 0.116(12) Uani 1 1 d . .
H60N H 0.6325 1.0201 0.5229 0.139 Uiso 1 1 calc R U
H60O H 0.7307 1.0001 0.5607 0.139 Uiso 1 1 calc R U
C608 C 0.745(2) 1.0534(10) 0.5400(18) 0.172(17) Uani 1 1 d . .
H60P H 0.7041 1.0732 0.5146 0.258 Uiso 1 1 calc R U
H60Q H 0.8106 1.0539 0.5310 0.258 Uiso 1 1 calc R U
H60R H 0.7499 1.0587 0.5851 0.258 Uiso 1 1 calc R U
C609 C 0.7900(13) 0.9182(6) 0.4260(8) 0.050(5) Uani 1 1 d . .
H60S H 0.8007 0.9002 0.3927 0.060 Uiso 1 1 calc R U
H60T H 0.8364 0.9400 0.4274 0.060 Uiso 1 1 calc R U
C610 C 0.8149(14) 0.8973(7) 0.4895(10) 0.067(7) Uani 1 1 d . .
H61A H 0.7640 0.8776 0.4910 0.081 Uiso 1 1 calc R U
H61B H 0.8153 0.9160 0.5240 0.081 Uiso 1 1 calc R U
C611 C 0.9148(15) 0.8777(7) 0.4993(9) 0.075(8) Uani 1 1 d . .
H61C H 0.9140 0.8587 0.4650 0.090 Uiso 1 1 calc R U
H61D H 0.9655 0.8973 0.4971 0.090 Uiso 1 1 calc R U
C612 C 0.9406(16) 0.8574(9) 0.5622(12) 0.125(13) Uani 1 1 d . .
H61E H 0.8829 0.8436 0.5695 0.187 Uiso 1 1 calc R U
H61F H 0.9619 0.8765 0.5958 0.187 Uiso 1 1 calc R U
H61G H 0.9937 0.8389 0.5621 0.187 Uiso 1 1 calc R U
C613 C 0.6107(15) 0.9018(6) 0.4013(9) 0.057(6) Uani 1 1 d . .
H61H H 0.6095 0.8929 0.4446 0.068 Uiso 1 1 calc R U
H61I H 0.5448 0.9121 0.3821 0.068 Uiso 1 1 calc R U
C614 C 0.6301(13) 0.8673(6) 0.3631(10) 0.056(6) Uani 1 1 d . .
H61J H 0.6903 0.8539 0.3857 0.067 Uiso 1 1 calc R U
H61K H 0.6409 0.8761 0.3217 0.067 Uiso 1 1 calc R U
C615 C 0.5434(15) 0.8387(6) 0.3522(9) 0.063(6) Uani 1 1 d . .
H61L H 0.5203 0.8359 0.3920 0.075 Uiso 1 1 calc R U
H61M H 0.5659 0.8131 0.3410 0.075 Uiso 1 1 calc R U
C616 C 0.4565(17) 0.8525(7) 0.2985(10) 0.075(7) Uani 1 1 d . .
H61N H 0.4781 0.8539 0.2585 0.112 Uiso 1 1 calc R U
H61O H 0.4347 0.8781 0.3090 0.112 Uiso 1 1 calc R U
H61P H 0.4021 0.8341 0.2943 0.112 Uiso 1 1 calc R U
N700 N 0.4069(9) 0.7455(5) 0.6425(6) 0.038(4) Uani 1 1 d . .
C701 C 0.4003(13) 0.7189(5) 0.6971(8) 0.038(5) Uani 1 1 d . .
H70A H 0.4031 0.7350 0.7352 0.045 Uiso 1 1 calc R U
H70B H 0.3352 0.7062 0.6872 0.045 Uiso 1 1 calc R U
C702 C 0.4777(14) 0.6876(6) 0.7137(9) 0.050(5) Uani 1 1 d . .
H70C H 0.4767 0.6711 0.6762 0.060 Uiso 1 1 calc R U
H70D H 0.5433 0.6996 0.7263 0.060 Uiso 1 1 calc R U
C703 C 0.4583(17) 0.6630(7) 0.7674(10) 0.065(7) Uani 1 1 d . .
H70E H 0.4495 0.6802 0.8022 0.078 Uiso 1 1 calc R U
H70F H 0.3962 0.6487 0.7524 0.078 Uiso 1 1 calc R U
C704 C 0.539(2) 0.6344(8) 0.7928(13) 0.108(10) Uani 1 1 d . .
H70G H 0.5987 0.6484 0.8128 0.162 Uiso 1 1 calc R U
H70H H 0.5516 0.6186 0.7581 0.162 Uiso 1 1 calc R U
H70I H 0.5188 0.6178 0.8242 0.162 Uiso 1 1 calc R U
C705 C 0.5022(13) 0.7680(6) 0.6534(9) 0.053(6) Uani 1 1 d . .
H70J H 0.5575 0.7496 0.6588 0.063 Uiso 1 1 calc R U
H70K H 0.5029 0.7839 0.6155 0.063 Uiso 1 1 calc R U
C706 C 0.5177(14) 0.7940(6) 0.7099(10) 0.061(6) Uani 1 1 d . .
H70L H 0.5201 0.7786 0.7487 0.074 Uiso 1 1 calc R U
H70M H 0.4632 0.8127 0.7054 0.074 Uiso 1 1 calc R U
C707 C 0.6175(15) 0.8159(7) 0.7144(10) 0.069(7) Uani 1 1 d . .
H70N H 0.6705 0.7968 0.7151 0.083 Uiso 1 1 calc R U
H70O H 0.6128 0.8323 0.6764 0.083 Uiso 1 1 calc R U
C708 C 0.6434(15) 0.8410(7) 0.7732(12) 0.086(8) Uani 1 1 d . .
H70P H 0.6445 0.8251 0.8107 0.130 Uiso 1 1 calc R U
H70Q H 0.5942 0.8614 0.7707 0.130 Uiso 1 1 calc R U
H70R H 0.7080 0.8527 0.7760 0.130 Uiso 1 1 calc R U
C709 C 0.3177(15) 0.7727(6) 0.6342(9) 0.054(6) Uani 1 1 d . .
H70S H 0.2575 0.7567 0.6258 0.065 Uiso 1 1 calc R U
H70T H 0.3208 0.7865 0.6746 0.065 Uiso 1 1 calc R U
C710 C 0.3090(15) 0.8023(6) 0.5820(9) 0.060(6) Uani 1 1 d . .
H71A H 0.3098 0.7892 0.5415 0.072 Uiso 1 1 calc R U
H71B H 0.3654 0.8203 0.5917 0.072 Uiso 1 1 calc R U
C711 C 0.2136(13) 0.8250(6) 0.5758(9) 0.050(5) Uani 1 1 d . .
H71C H 0.1584 0.8065 0.5708 0.060 Uiso 1 1 calc R U
H71D H 0.2162 0.8397 0.6153 0.060 Uiso 1 1 calc R U
C712 C 0.1943(16) 0.8523(7) 0.5213(10) 0.076(7) Uani 1 1 d . .
H71E H 0.1873 0.8378 0.4817 0.114 Uiso 1 1 calc R U
H71F H 0.2492 0.8705 0.5254 0.114 Uiso 1 1 calc R U
H71G H 0.1339 0.8667 0.5210 0.114 Uiso 1 1 calc R U
C713 C 0.4049(14) 0.7219(5) 0.5823(8) 0.041(5) Uani 1 1 d . .
H71H H 0.4160 0.7398 0.5489 0.049 Uiso 1 1 calc R U
H71I H 0.4605 0.7035 0.5911 0.049 Uiso 1 1 calc R U
C714 C 0.3126(14) 0.6994(7) 0.5567(9) 0.063(7) Uani 1 1 d . .
H71J H 0.2567 0.7174 0.5440 0.076 Uiso 1 1 calc R U
H71K H 0.2985 0.6819 0.5897 0.076 Uiso 1 1 calc R U
C715 C 0.3258(18) 0.6758(6) 0.4994(10) 0.069(7) Uani 1 1 d . .
H71L H 0.3501 0.6930 0.4697 0.083 Uiso 1 1 calc R U
H71M H 0.3759 0.6556 0.5137 0.083 Uiso 1 1 calc R U
C716 C 0.2332(19) 0.6572(9) 0.4656(13) 0.109(11) Uani 1 1 d . .
H71N H 0.1839 0.6771 0.4502 0.163 Uiso 1 1 calc R U
H71O H 0.2092 0.6398 0.4946 0.163 Uiso 1 1 calc R U
H71P H 0.2454 0.6423 0.4296 0.163 Uiso 1 1 calc R U
N800 N 0.1414(11) 0.2443(4) 0.8786(6) 0.036(4) Uani 1 1 d . .
C801 C 0.0635(13) 0.2762(5) 0.8729(8) 0.041(5) Uani 1 1 d . .
H80A H 0.0582 0.2839 0.9160 0.049 Uiso 1 1 calc R U
H80B H -0.0006 0.2653 0.8513 0.049 Uiso 1 1 calc R U
C802 C 0.0832(13) 0.3129(6) 0.8368(9) 0.049(5) Uani 1 1 d . .
H80C H 0.1391 0.3274 0.8624 0.059 Uiso 1 1 calc R U
H80D H 0.1002 0.3055 0.7964 0.059 Uiso 1 1 calc R U
C803 C -0.0081(14) 0.3382(5) 0.8237(9) 0.048(5) Uani 1 1 d . .
H80E H 0.0110 0.3645 0.8133 0.058 Uiso 1 1 calc R U
H80F H -0.0327 0.3400 0.8631 0.058 Uiso 1 1 calc R U
C804 C -0.0922(16) 0.3245(7) 0.7705(9) 0.072(7) Uani 1 1 d . .
H80G H -0.1217 0.3012 0.7840 0.108 Uiso 1 1 calc R U
H80H H -0.0669 0.3187 0.7328 0.108 Uiso 1 1 calc R U
H80I H -0.1419 0.3449 0.7606 0.108 Uiso 1 1 calc R U
C805 C 0.2442(12) 0.2609(6) 0.8989(9) 0.047(5) Uani 1 1 d . .
H80J H 0.2546 0.2794 0.8661 0.056 Uiso 1 1 calc R U
H80K H 0.2920 0.2396 0.9004 0.056 Uiso 1 1 calc R U
C806 C 0.2661(11) 0.2815(6) 0.9628(8) 0.048(5) Uani 1 1 d . .
H80L H 0.2674 0.2625 0.9971 0.058 Uiso 1 1 calc R U
H80M H 0.2140 0.3006 0.9642 0.058 Uiso 1 1 calc R U
C807 C 0.3654(14) 0.3019(7) 0.9723(9) 0.063(6) Uani 1 1 d . .
H80N H 0.4161 0.2826 0.9686 0.076 Uiso 1 1 calc R U
H80O H 0.3625 0.3212 0.9382 0.076 Uiso 1 1 calc R U
C808 C 0.3952(15) 0.3220(7) 1.0354(11) 0.087(8) Uani 1 1 d . .
H80P H 0.3842 0.3047 1.0689 0.131 Uiso 1 1 calc R U
H80Q H 0.3559 0.3455 1.0350 0.131 Uiso 1 1 calc R U
H80R H 0.4647 0.3289 1.0431 0.131 Uiso 1 1 calc R U
C809 C 0.1174(14) 0.2164(5) 0.9259(9) 0.043(5) Uani 1 1 d . .
H80S H 0.0466 0.2103 0.9139 0.052 Uiso 1 1 calc R U
H80T H 0.1300 0.2292 0.9679 0.052 Uiso 1 1 calc R U
C810 C 0.1754(15) 0.1788(6) 0.9315(9) 0.054(6) Uani 1 1 d . .
H81A H 0.2456 0.1845 0.9345 0.065 Uiso 1 1 calc R U
H81B H 0.1515 0.1626 0.8936 0.065 Uiso 1 1 calc R U
C811 C 0.1625(17) 0.1569(8) 0.9918(12) 0.094(9) Uani 1 1 d . .
H81C H 0.1928 0.1722 1.0297 0.113 Uiso 1 1 calc R U
H81D H 0.0918 0.1543 0.9909 0.113 Uiso 1 1 calc R U
C812 C 0.210(2) 0.1162(8) 0.9969(17) 0.145(14) Uani 1 1 d . .
H81E H 0.2723 0.1167 1.0280 0.217 Uiso 1 1 calc R U
H81F H 0.2210 0.1085 0.9556 0.217 Uiso 1 1 calc R U
H81G H 0.1657 0.0975 1.0105 0.217 Uiso 1 1 calc R U
C813 C 0.1369(13) 0.2250(5) 0.8154(8) 0.037(5) Uani 1 1 d . .
H81H H 0.1893 0.2053 0.8211 0.044 Uiso 1 1 calc R U
H81I H 0.1523 0.2448 0.7860 0.044 Uiso 1 1 calc R U
C814 C 0.0407(14) 0.2056(6) 0.7836(9) 0.052(6) Uani 1 1 d . .
H81J H 0.0159 0.1899 0.8150 0.063 Uiso 1 1 calc R U
H81K H -0.0090 0.2255 0.7666 0.063 Uiso 1 1 calc R U
C815 C 0.0580(16) 0.1799(6) 0.7302(10) 0.058(6) Uani 1 1 d . .
H81L H 0.1069 0.1598 0.7479 0.070 Uiso 1 1 calc R U
H81M H 0.0854 0.1957 0.7001 0.070 Uiso 1 1 calc R U
C816 C -0.0361(17) 0.1600(8) 0.6943(12) 0.096(9) Uani 1 1 d . .
H81N H -0.0878 0.1794 0.6816 0.144 Uiso 1 1 calc R U
H81O H -0.0570 0.1408 0.7217 0.144 Uiso 1 1 calc R U
H81P H -0.0235 0.1472 0.6565 0.144 Uiso 1 1 calc R U
N900 N 0.8119(14) 0.5692(6) 0.6983(9) 0.076(6) Uani 1 1 d . .
O900 O 0.8221(11) 0.5219(4) 0.6265(7) 0.074(4) Uani 1 1 d . .
C901 C 0.739(4) 0.5753(15) 0.722(2) 0.24(2) Uiso 1 1 d . .
H90A H 0.7556 0.5948 0.7553 0.364 Uiso 1 1 calc R U
H90B H 0.6840 0.5846 0.6890 0.364 Uiso 1 1 calc R U
H90C H 0.7201 0.5512 0.7400 0.364 Uiso 1 1 calc R U
C902 C 0.915(3) 0.5749(12) 0.7137(18) 0.174(16) Uiso 1 1 d . .
H90D H 0.9430 0.5651 0.6793 0.261 Uiso 1 1 calc R U
H90E H 0.9287 0.6026 0.7197 0.261 Uiso 1 1 calc R U
H90F H 0.9430 0.5610 0.7529 0.261 Uiso 1 1 calc R U
C903 C 0.774(2) 0.5422(9) 0.6547(13) 0.106(9) Uiso 1 1 d . .
H903 H 0.7049 0.5386 0.6453 0.127 Uiso 1 1 calc R U
O910 O 0.6090(14) 0.1453(8) 0.8217(9) 0.158(11) Uani 1 1 d . .
N910 N 0.6763(16) 0.0973(8) 0.7852(10) 0.100(8) Uani 1 1 d . .
C911 C 0.775(3) 0.0805(12) 0.7850(18) 0.183(16) Uiso 1 1 d . .
H91A H 0.8251 0.1010 0.7944 0.274 Uiso 1 1 calc R U
H91B H 0.7909 0.0602 0.8171 0.274 Uiso 1 1 calc R U
H91C H 0.7748 0.0696 0.7432 0.274 Uiso 1 1 calc R U
C912 C 0.618(3) 0.0661(12) 0.7717(18) 0.186(17) Uiso 1 1 d . .
H91D H 0.6501 0.0469 0.7497 0.279 Uiso 1 1 calc R U
H91E H 0.6070 0.0550 0.8110 0.279 Uiso 1 1 calc R U
H91F H 0.5555 0.0738 0.7445 0.279 Uiso 1 1 calc R U
C913 C 0.690(4) 0.1349(18) 0.813(3) 0.25(3) Uiso 1 1 d . .
H913 H 0.7496 0.1493 0.8224 0.304 Uiso 1 1 calc R U
N920 N 0.0610(13) 0.1226(6) 0.4459(9) 0.077(6) Uani 1 1 d . .
O920 O 0.0697(15) 0.1635(6) 0.3633(8) 0.098(6) Uani 1 1 d . .
C921 C 0.009(2) 0.1024(14) 0.4870(17) 0.22(3) Uani 1 1 d . .
H92A H 0.0548 0.0864 0.5171 0.337 Uiso 1 1 calc R U
H92B H -0.0221 0.1213 0.5101 0.337 Uiso 1 1 calc R U
H92C H -0.0418 0.0858 0.4615 0.337 Uiso 1 1 calc R U
C922 C 0.1647(16) 0.1116(8) 0.4576(13) 0.103(10) Uani 1 1 d . .
H92D H 0.1797 0.0936 0.4934 0.154 Uiso 1 1 calc R U
H92E H 0.1781 0.0991 0.4199 0.154 Uiso 1 1 calc R U
H92F H 0.2055 0.1348 0.4675 0.154 Uiso 1 1 calc R U
C923 C 0.0258(19) 0.1473(7) 0.3982(13) 0.081(8) Uani 1 1 d . .
H923 H -0.0423 0.1527 0.3909 0.097 Uiso 1 1 calc R U
O933 O 0.3691(14) 0.5167(7) 1.0909(9) 0.131(8) Uani 1 1 d . .
N934 N 0.426(2) 0.5671(6) 1.0500(9) 0.102(8) Uani 1 1 d . .
C935 C 0.514(4) 0.5726(15) 1.033(2) 0.22(2) Uiso 1 1 d . .
H93A H 0.5129 0.5977 1.0117 0.333 Uiso 1 1 calc R U
H93B H 0.5669 0.5723 1.0709 0.333 Uiso 1 1 calc R U
H93C H 0.5238 0.5519 1.0043 0.333 Uiso 1 1 calc R U
C936 C 0.435(4) 0.5344(14) 1.077(2) 0.175(17) Uiso 1 1 d . .
H936 H 0.4984 0.5230 1.0861 0.211 Uiso 1 1 calc R U
C937 C 0.360(3) 0.5970(11) 1.0425(18) 0.180(17) Uiso 1 1 d . .
H93D H 0.3818 0.6176 1.0176 0.270 Uiso 1 1 calc R U
H93E H 0.2956 0.5877 1.0203 0.270 Uiso 1 1 calc R U
H93F H 0.3561 0.6071 1.0840 0.270 Uiso 1 1 calc R U

loop_
_atom_site_aniso_label
_atom_site_aniso_U_11
_atom_site_aniso_U_22
_atom_site_aniso_U_33
_atom_site_aniso_U_23
_atom_site_aniso_U_13
_atom_site_aniso_U_12
F1 0.052(7) 0.045(7) 0.032(5) 0.001(5) 0.011(5) -0.012(5)
F2 0.054(7) 0.040(7) 0.031(5) 0.000(5) 0.013(5) 0.011(5)
F3 0.047(6) 0.025(6) 0.040(6) 0.000(4) 0.015(5) 0.000(4)
F4 0.050(7) 0.034(7) 0.040(6) 0.002(5) 0.016(5) 0.002(5)
O100 0.048(8) 0.049(9) 0.048(8) -0.003(7) 0.012(7) -0.004(7)
N100 0.046(10) 0.030(10) 0.036(9) -0.004(8) 0.016(8) 0.000(8)
C101 0.026(11) 0.067(16) 0.060(14) -0.004(12) 0.012(10) -0.006(11)
N101 0.046(10) 0.025(10) 0.040(9) -0.015(8) 0.010(8) 0.000(8)
O101 0.065(9) 0.032(8) 0.028(7) 0.001(6) 0.013(6) -0.005(6)
C102 0.043(13) 0.061(15) 0.062(13) -0.001(11) 0.027(11) 0.015(11)
N102 0.060(11) 0.023(9) 0.035(8) -0.005(7) 0.024(8) 0.002(8)
O102 0.056(8) 0.044(9) 0.031(7) -0.006(6) 0.000(6) 0.013(7)
C103 0.055(15) 0.057(15) 0.046(12) 0.010(11) 0.006(10) 0.005(11)
N103 0.052(11) 0.043(11) 0.029(8) 0.007(7) 0.017(7) 0.013(8)
O103 0.064(10) 0.063(10) 0.061(9) 0.008(8) 0.020(8) -0.009(8)
C104 0.047(13) 0.085(19) 0.056(13) -0.010(13) 0.007(11) -0.007(12)
C105 0.042(14) 0.069(17) 0.076(16) 0.009(13) 0.024(12) 0.004(12)
C106 0.045(13) 0.029(12) 0.042(11) 0.002(9) 0.011(10) 0.015(10)
C107 0.048(13) 0.022(11) 0.043(12) 0.005(10) 0.022(11) 0.011(10)
C108 0.048(13) 0.041(15) 0.021(10) -0.003(10) 0.005(9) -0.005(11)
C109 0.036(11) 0.037(13) 0.040(11) 0.005(10) 0.015(9) 0.006(10)
C110 0.038(12) 0.043(14) 0.057(13) -0.020(11) 0.017(10) -0.033(11)
C111 0.066(15) 0.056(16) 0.036(11) -0.001(11) 0.015(10) -0.004(13)
C112 0.050(13) 0.023(12) 0.048(12) 0.001(10) 0.016(10) 0.002(10)
C113 0.048(12) 0.039(13) 0.030(10) -0.002(10) 0.011(9) -0.001(10)
C114 0.044(12) 0.021(11) 0.046(12) 0.008(10) 0.010(10) -0.008(9)
C115 0.033(10) 0.024(11) 0.030(10) 0.000(9) 0.009(8) -0.005(8)
C116 0.063(13) 0.013(11) 0.054(12) 0.002(9) 0.023(11) 0.019(9)
C117 0.067(14) 0.031(12) 0.038(10) -0.010(10) -0.003(10) -0.022(11)
C118 0.049(12) 0.041(13) 0.026(10) 0.000(9) 0.006(9) -0.005(10)
C119 0.038(11) 0.029(12) 0.024(9) 0.002(9) 0.001(8) -0.004(9)
C120 0.029(10) 0.046(14) 0.032(10) 0.005(10) 0.007(8) 0.002(9)
C121 0.021(10) 0.044(13) 0.036(11) 0.009(10) -0.003(8) -0.004(9)
C122 0.051(13) 0.026(12) 0.045(12) 0.016(10) 0.012(10) -0.001(10)
C123 0.051(13) 0.035(13) 0.046(12) 0.004(10) 0.002(10) 0.013(10)
C124 0.049(13) 0.043(14) 0.041(11) 0.002(11) 0.007(10) 0.017(11)
C125 0.057(13) 0.029(12) 0.043(12) 0.016(10) 0.018(10) 0.014(10)
C126 0.062(14) 0.027(13) 0.050(13) 0.008(10) 0.022(11) 0.009(10)
C127 0.037(11) 0.036(13) 0.032(10) 0.001(10) 0.010(9) 0.005(10)
C128 0.071(17) 0.033(13) 0.040(11) -0.002(10) 0.031(12) 0.012(11)
C129 0.040(12) 0.047(13) 0.033(10) 0.005(10) -0.009(9) 0.007(10)
C130 0.049(13) 0.052(14) 0.041(11) 0.007(10) 0.013(10) -0.008(11)
C131 0.069(15) 0.051(14) 0.044(12) 0.002(11) 0.016(11) 0.003(12)
C132 0.055(15) 0.10(2) 0.056(14) 0.001(14) -0.025(12) 0.023(14)
C133 0.071(17) 0.12(2) 0.072(16) -0.004(16) 0.026(14) 0.032(16)
C134 0.042(13) 0.14(2) 0.047(13) 0.016(14) -0.001(10) 0.030(14)
O200 0.059(9) 0.035(8) 0.038(7) -0.001(6) 0.018(6) -0.011(7)
N200 0.039(10) 0.045(11) 0.047(10) -0.005(8) 0.013(8) -0.012(8)
N201 0.055(10) 0.034(10) 0.032(8) 0.003(8) 0.014(8) 0.004(8)
O201 0.068(9) 0.032(8) 0.042(7) 0.005(6) 0.028(7) 0.003(7)
C201 0.050(14) 0.053(15) 0.066(14) -0.020(12) 0.025(11) -0.004(12)
O202 0.052(8) 0.042(8) 0.038(7) 0.006(6) 0.010(6) -0.003(6)
C202 0.059(16) 0.061(17) 0.076(17) 0.003(14) 0.011(14) 0.002(13)
N202 0.054(10) 0.035(10) 0.029(8) 0.007(8) 0.014(7) 0.006(8)
O203 0.065(9) 0.042(9) 0.063(9) -0.010(7) 0.029(7) 0.021(7)
N203 0.044(10) 0.038(10) 0.030(8) 0.005(8) 0.014(8) 0.013(8)
C203 0.040(13) 0.079(17) 0.043(12) -0.002(12) -0.005(10) -0.007(12)
C204 0.065(16) 0.09(2) 0.049(13) 0.008(13) 0.024(12) -0.007(14)
C205 0.043(12) 0.055(14) 0.045(12) 0.005(11) 0.013(10) 0.009(11)
C206 0.036(12) 0.041(13) 0.050(12) -0.018(10) 0.019(10) -0.011(10)
C207 0.045(13) 0.029(12) 0.040(11) -0.008(10) 0.019(10) -0.003(10)
C208 0.038(11) 0.049(15) 0.030(10) 0.002(10) 0.009(9) -0.006(10)
C209 0.058(14) 0.026(13) 0.049(12) 0.010(10) 0.013(11) -0.004(10)
C210 0.063(14) 0.039(14) 0.052(13) 0.003(11) 0.017(11) -0.005(11)
C211 0.069(15) 0.048(15) 0.041(12) 0.013(11) 0.003(10) 0.010(12)
C212 0.059(13) 0.036(13) 0.040(11) 0.000(10) 0.010(10) 0.004(10)
C213 0.040(12) 0.025(12) 0.038(11) -0.005(10) 0.014(9) -0.006(9)
C214 0.050(12) 0.030(12) 0.041(11) 0.000(10) 0.022(10) 0.006(10)
C215 0.041(11) 0.023(11) 0.028(10) -0.007(9) 0.004(8) 0.001(9)
C216 0.052(13) 0.030(12) 0.043(11) -0.005(10) 0.011(10) 0.003(10)
C217 0.067(14) 0.058(17) 0.024(10) 0.000(11) -0.003(10) 0.020(12)
C218 0.051(13) 0.034(14) 0.049(12) 0.003(10) -0.003(10) 0.017(10)
C219 0.041(11) 0.021(11) 0.043(11) 0.004(9) 0.017(9) 0.001(9)
C220 0.040(11) 0.027(12) 0.039(10) 0.009(9) 0.011(8) -0.002(9)
C221 0.022(10) 0.038(13) 0.036(11) 0.006(10) -0.004(8) 0.007(9)
C222 0.049(12) 0.018(11) 0.045(11) -0.001(9) 0.018(10) -0.009(9)
C223 0.039(12) 0.051(14) 0.026(10) -0.002(9) 0.009(9) 0.009(10)
C224 0.045(12) 0.049(14) 0.044(11) -0.012(11) 0.007(10) -0.012(11)
C225 0.039(12) 0.022(11) 0.074(15) 0.006(11) 0.027(11) 0.006(9)
C226 0.045(12) 0.027(12) 0.050(12) -0.004(10) 0.005(10) 0.006(9)
C227 0.038(11) 0.033(13) 0.033(10) -0.003(9) 0.013(9) 0.008(10)
C228 0.043(13) 0.027(12) 0.054(13) 0.025(10) 0.018(11) -0.002(10)
C229 0.042(12) 0.039(12) 0.033(10) -0.007(9) 0.013(9) -0.008(9)
C230 0.048(13) 0.046(14) 0.059(13) -0.007(11) 0.023(11) 0.001(10)
C231 0.043(13) 0.11(2) 0.034(11) -0.021(12) 0.003(10) -0.001(13)
C232 0.046(13) 0.062(16) 0.052(13) 0.004(11) -0.001(10) 0.000(11)
C233 0.064(16) 0.13(3) 0.056(14) -0.018(15) 0.029(13) -0.004(16)
C234 0.058(15) 0.072(17) 0.033(11) -0.004(11) 0.013(10) 0.003(12)
O300 0.062(9) 0.048(9) 0.052(8) -0.015(7) 0.016(7) 0.025(7)
N300 0.055(11) 0.033(10) 0.030(9) 0.002(8) 0.013(8) 0.012(9)
O301 0.071(9) 0.037(8) 0.028(7) -0.003(6) 0.008(7) -0.014(7)
N301 0.057(10) 0.025(9) 0.026(7) -0.009(7) 0.016(7) -0.011(8)
C301 0.040(13) 0.078(17) 0.034(11) -0.013(11) 0.004(10) 0.003(12)
N302 0.053(10) 0.030(10) 0.030(8) 0.002(7) 0.010(7) 0.002(8)
C302 0.021(12) 0.10(2) 0.081(16) -0.029(14) 0.019(11) -0.004(12)
O302 0.056(8) 0.029(8) 0.034(7) 0.000(6) 0.012(6) -0.009(6)
N303 0.028(9) 0.039(10) 0.033(8) 0.016(7) 0.003(7) -0.002(7)
O303 0.047(8) 0.047(9) 0.047(7) 0.007(6) 0.021(6) -0.013(7)
C303 0.062(16) 0.079(18) 0.049(13) -0.026(12) 0.007(11) -0.005(13)
C304 0.055(15) 0.13(2) 0.028(11) -0.011(13) 0.004(10) 0.016(15)
C305 0.053(13) 0.078(17) 0.031(11) -0.005(11) 0.011(10) -0.001(12)
C306 0.053(14) 0.047(14) 0.016(9) -0.002(9) 0.006(9) 0.007(11)
C307 0.052(14) 0.024(12) 0.048(12) 0.012(10) 0.020(11) 0.007(10)
C308 0.047(12) 0.035(13) 0.030(10) 0.004(10) 0.009(9) -0.012(10)
C309 0.082(16) 0.020(12) 0.039(12) -0.001(10) 0.019(12) -0.008(11)
C310 0.070(14) 0.034(13) 0.036(11) -0.002(10) 0.019(11) -0.013(11)
C311 0.047(12) 0.034(13) 0.029(10) -0.014(9) 0.001(8) -0.004(10)
C312 0.041(11) 0.049(14) 0.026(10) 0.010(9) 0.009(8) 0.008(10)
C313 0.048(12) 0.018(11) 0.042(11) -0.004(9) 0.023(10) 0.001(9)
C314 0.039(11) 0.029(11) 0.024(9) -0.011(9) 0.007(8) 0.007(9)
C315 0.037(11) 0.036(13) 0.031(10) 0.000(9) 0.015(9) -0.010(9)
C316 0.060(13) 0.041(13) 0.033(11) -0.009(10) 0.010(10) -0.007(11)
C317 0.063(14) 0.045(14) 0.036(11) 0.015(11) 0.006(10) 0.003(11)
C318 0.049(12) 0.045(14) 0.036(11) -0.004(10) 0.003(10) -0.003(10)
C319 0.037(11) 0.026(12) 0.040(11) 0.003(9) 0.017(9) -0.003(9)
C320 0.042(11) 0.027(13) 0.036(10) 0.017(9) 0.003(8) 0.005(9)
C321 0.055(12) 0.027(12) 0.029(10) 0.003(9) 0.011(9) -0.015(9)
C322 0.048(12) 0.030(13) 0.042(11) -0.006(10) 0.023(10) -0.005(10)
C323 0.050(12) 0.032(12) 0.028(10) -0.002(9) 0.012(9) -0.009(10)
C324 0.052(13) 0.029(13) 0.054(12) 0.026(11) 0.012(10) -0.007(10)
C325 0.046(12) 0.038(13) 0.041(11) -0.002(10) 0.016(10) 0.003(10)
C326 0.058(13) 0.023(12) 0.064(13) -0.001(10) 0.036(11) 0.000(10)
C327 0.049(13) 0.048(15) 0.030(10) -0.005(10) 0.023(10) 0.000(11)
C328 0.039(12) 0.035(12) 0.034(10) -0.002(9) 0.010(9) -0.002(9)
C329 0.058(14) 0.044(13) 0.033(10) 0.012(9) 0.008(9) 0.001(10)
C330 0.046(12) 0.043(13) 0.039(11) 0.003(10) 0.005(9) 0.003(10)
C331 0.078(16) 0.050(14) 0.033(11) -0.006(10) -0.004(11) -0.017(12)
C332 0.056(14) 0.050(14) 0.063(14) 0.010(11) 0.002(11) 0.001(11)
C333 0.049(14) 0.074(17) 0.084(17) -0.008(14) 0.021(13) 0.005(12)
C334 0.053(14) 0.063(15) 0.046(12) 0.004(11) 0.020(10) 0.011(12)
O400 0.053(9) 0.026(8) 0.063(8) 0.005(7) 0.027(7) -0.008(6)
N400 0.056(11) 0.018(9) 0.023(8) -0.002(7) 0.010(7) -0.003(8)
C401 0.050(14) 0.053(15) 0.052(12) 0.010(11) 0.013(11) -0.017(11)
N401 0.050(10) 0.034(10) 0.033(8) -0.006(8) 0.015(8) 0.001(8)
O401 0.077(10) 0.042(9) 0.037(7) -0.004(6) 0.019(7) 0.003(7)
C402 0.043(13) 0.079(17) 0.058(14) 0.002(13) 0.008(11) -0.003(12)
N402 0.050(10) 0.017(9) 0.039(8) -0.009(7) 0.018(7) -0.004(7)
O402 0.082(10) 0.037(8) 0.036(7) -0.004(6) 0.021(7) 0.011(7)
C403 0.059(15) 0.072(17) 0.045(12) -0.008(12) 0.009(11) 0.002(12)
N403 0.043(10) 0.031(10) 0.043(10) -0.006(8) 0.017(8) 0.006(8)
O403 0.053(8) 0.049(9) 0.045(8) 0.003(7) 0.014(7) 0.010(7)
C404 0.061(15) 0.065(16) 0.043(12) 0.012(11) 0.012(11) 0.012(12)
C405 0.039(12) 0.10(2) 0.035(11) 0.024(12) 0.004(10) -0.017(12)
C406 0.040(12) 0.033(12) 0.030(10) -0.007(9) 0.004(9) 0.008(9)
C407 0.041(13) 0.033(13) 0.044(12) -0.013(10) 0.020(10) -0.002(10)
C408 0.048(12) 0.015(11) 0.034(10) -0.002(9) 0.025(9) 0.002(9)
C409 0.068(14) 0.034(13) 0.028(10) 0.002(9) 0.016(10) -0.004(10)
C410 0.060(13) 0.016(10) 0.038(11) 0.009(9) 0.012(10) -0.001(9)
C411 0.031(11) 0.053(15) 0.035(10) 0.003(10) 0.003(8) -0.003(10)
C412 0.042(12) 0.043(14) 0.033(10) 0.000(10) 0.009(9) 0.001(10)
C413 0.056(12) 0.014(10) 0.022(9) 0.004(8) 0.012(9) 0.004(9)
C414 0.034(11) 0.047(14) 0.048(12) 0.004(11) 0.020(9) 0.000(10)
C415 0.050(12) 0.031(12) 0.023(9) 0.004(9) 0.015(9) -0.007(9)
C416 0.063(14) 0.046(15) 0.044(12) -0.019(11) 0.012(11) 0.009(11)
C417 0.064(14) 0.037(15) 0.049(12) 0.004(11) 0.006(10) -0.003(11)
C418 0.056(13) 0.019(11) 0.067(14) 0.002(10) 0.024(11) -0.007(10)
C419 0.052(13) 0.051(15) 0.023(10) -0.010(10) 0.011(9) 0.009(11)
C420 0.044(12) 0.043(13) 0.029(9) 0.002(10) 0.015(8) 0.015(10)
C421 0.048(12) 0.027(12) 0.040(11) -0.003(10) 0.014(10) 0.004(10)
C422 0.031(11) 0.038(13) 0.038(11) 0.001(10) 0.011(9) 0.003(9)
C423 0.060(13) 0.027(12) 0.047(12) 0.001(10) 0.015(10) 0.001(10)
C424 0.063(14) 0.045(14) 0.037(11) 0.009(11) 0.003(10) 0.013(11)
C425 0.056(13) 0.044(14) 0.047(12) -0.032(11) 0.029(11) -0.023(11)
C426 0.034(11) 0.036(13) 0.035(11) 0.009(9) 0.010(9) 0.002(9)
C427 0.034(11) 0.027(12) 0.036(10) -0.009(9) 0.011(9) 0.003(9)
C428 0.041(13) 0.047(14) 0.038(11) 0.003(10) 0.020(10) 0.009(10)
C429 0.036(12) 0.061(15) 0.027(10) -0.001(9) 0.009(8) 0.032(10)
C430 0.046(12) 0.072(16) 0.044(12) -0.015(11) 0.013(10) 0.010(11)
C431 0.056(15) 0.080(19) 0.052(13) -0.027(12) 0.015(11) 0.001(13)
C432 0.065(17) 0.10(2) 0.041(12) 0.003(13) 0.009(11) -0.016(15)
C433 0.052(15) 0.12(3) 0.077(17) -0.004(17) 0.017(14) -0.017(16)
C434 0.048(15) 0.12(2) 0.058(14) -0.029(15) 0.018(11) 0.006(14)
N500 0.046(10) 0.034(10) 0.042(9) 0.001(7) 0.014(8) 0.004(8)
C501 0.051(13) 0.062(15) 0.027(10) 0.005(10) 0.005(9) -0.019(11)
C502 0.040(12) 0.059(15) 0.055(13) 0.000(11) -0.006(10) 0.007(11)
C503 0.078(16) 0.032(13) 0.067(14) 0.011(11) 0.012(13) -0.006(12)
C504 0.09(2) 0.11(3) 0.12(2) 0.03(2) -0.012(18) 0.007(19)
C505 0.025(10) 0.060(15) 0.037(10) -0.012(10) -0.002(8) 0.009(10)
C506 0.053(14) 0.079(18) 0.038(11) -0.006(12) -0.005(10) -0.001(13)
C507 0.068(16) 0.084(19) 0.074(16) -0.039(15) 0.023(13) -0.030(15)
C508 0.13(3) 0.18(4) 0.16(3) -0.08(3) 0.06(2) -0.04(3)
C509 0.056(13) 0.050(14) 0.066(13) 0.003(11) 0.040(11) 0.022(11)
C510 0.063(15) 0.067(17) 0.095(17) 0.031(14) 0.043(13) 0.005(13)
C511 0.041(13) 0.10(2) 0.105(19) 0.033(17) 0.027(13) 0.035(13)
C512 0.13(3) 0.15(3) 0.18(3) 0.10(3) 0.10(2) 0.07(2)
C513 0.051(13) 0.045(13) 0.062(13) 0.002(11) 0.033(11) -0.012(11)
C514 0.073(16) 0.060(16) 0.076(15) -0.006(13) 0.044(13) -0.011(13)
C515 0.062(15) 0.045(14) 0.083(16) -0.015(12) 0.030(12) -0.003(12)
C516 0.083(17) 0.082(19) 0.092(17) -0.033(15) 0.047(15) -0.011(14)
N600 0.039(9) 0.045(11) 0.058(10) 0.005(9) 0.014(8) 0.007(8)
C601 0.061(14) 0.047(14) 0.039(11) 0.017(10) 0.008(10) -0.002(11)
C602 0.051(13) 0.047(14) 0.053(13) -0.006(11) 0.011(10) 0.007(11)
C603 0.054(14) 0.082(19) 0.052(13) 0.022(12) -0.010(11) -0.012(13)
C604 0.10(2) 0.11(3) 0.13(3) 0.01(2) 0.02(2) 0.00(2)
C605 0.035(11) 0.055(15) 0.046(11) -0.009(10) 0.012(9) 0.018(11)
C606 0.054(14) 0.09(2) 0.065(15) -0.015(14) 0.001(12) 0.001(14)
C607 0.055(17) 0.08(2) 0.21(3) -0.08(2) 0.041(19) -0.049(16)
C608 0.12(3) 0.13(4) 0.23(4) -0.02(3) -0.03(3) 0.01(2)
C609 0.043(12) 0.059(14) 0.054(12) 0.015(11) 0.024(10) 0.014(10)
C610 0.043(13) 0.085(18) 0.075(15) 0.031(13) 0.019(11) 0.025(12)
C611 0.075(15) 0.090(19) 0.074(15) 0.061(14) 0.047(13) 0.067(14)
C612 0.046(15) 0.21(4) 0.12(2) 0.10(2) 0.033(15) 0.035(18)
C613 0.059(14) 0.063(16) 0.057(13) -0.016(11) 0.033(11) 0.007(12)
C614 0.054(14) 0.043(14) 0.081(14) 0.013(12) 0.036(11) 0.005(11)
C615 0.072(15) 0.065(16) 0.056(13) 0.021(12) 0.026(11) 0.022(13)
C616 0.095(19) 0.071(19) 0.061(15) -0.010(13) 0.024(14) 0.007(15)
N700 0.032(9) 0.043(11) 0.044(9) -0.007(7) 0.020(7) 0.020(7)
C701 0.038(11) 0.034(12) 0.046(11) -0.019(9) 0.019(9) 0.000(9)
C702 0.044(12) 0.060(15) 0.048(12) 0.013(11) 0.015(10) 0.013(11)
C703 0.076(16) 0.064(17) 0.054(13) 0.020(12) 0.012(12) 0.027(13)
C704 0.13(3) 0.07(2) 0.12(2) 0.052(18) 0.035(19) 0.049(18)
C705 0.039(12) 0.056(15) 0.070(14) -0.019(12) 0.028(10) -0.009(11)
C706 0.051(14) 0.050(14) 0.090(16) -0.020(13) 0.032(12) -0.009(11)
C707 0.060(15) 0.077(18) 0.081(16) -0.023(14) 0.038(12) -0.008(13)
C708 0.053(14) 0.072(17) 0.13(2) -0.057(17) 0.020(14) -0.018(13)
C709 0.071(15) 0.052(14) 0.047(12) 0.017(11) 0.028(11) 0.009(12)
C710 0.064(15) 0.061(16) 0.061(13) 0.014(12) 0.028(11) 0.012(12)
C711 0.045(12) 0.044(13) 0.068(13) 0.013(11) 0.029(10) 0.029(10)
C712 0.066(15) 0.088(19) 0.085(16) 0.037(15) 0.039(13) 0.034(13)
C713 0.056(13) 0.033(12) 0.040(10) 0.000(9) 0.026(10) 0.005(10)
C714 0.034(12) 0.10(2) 0.053(13) -0.030(13) 0.010(10) 0.007(13)
C715 0.086(18) 0.042(15) 0.072(15) -0.005(12) 0.000(14) -0.009(13)
C716 0.10(2) 0.10(2) 0.11(2) -0.048(19) -0.014(18) 0.016(18)
N800 0.047(10) 0.026(9) 0.038(8) 0.002(7) 0.013(7) 0.002(8)
C801 0.043(11) 0.049(13) 0.036(10) 0.000(9) 0.020(9) 0.003(10)
C802 0.046(13) 0.051(14) 0.058(12) -0.010(11) 0.027(10) -0.004(10)
C803 0.065(14) 0.030(11) 0.060(13) 0.006(10) 0.034(11) -0.003(10)
C804 0.082(17) 0.078(19) 0.057(14) 0.002(13) 0.018(13) -0.001(14)
C805 0.032(11) 0.046(13) 0.069(13) 0.004(11) 0.026(10) -0.013(9)
C806 0.024(10) 0.072(15) 0.050(11) -0.019(11) 0.011(8) -0.016(10)
C807 0.047(13) 0.069(16) 0.066(14) -0.022(13) -0.003(11) -0.010(11)
C808 0.071(16) 0.076(18) 0.12(2) -0.063(16) 0.041(15) -0.022(14)
C809 0.044(12) 0.036(12) 0.049(11) 0.026(10) 0.010(9) 0.015(10)
C810 0.050(13) 0.044(14) 0.068(13) 0.004(11) 0.013(11) -0.015(10)
C811 0.054(15) 0.11(2) 0.11(2) 0.058(18) 0.005(14) -0.025(16)
C812 0.13(3) 0.07(2) 0.25(4) 0.10(2) 0.06(3) 0.051(18)
C813 0.042(11) 0.025(11) 0.045(11) 0.000(9) 0.012(9) -0.001(9)
C814 0.039(12) 0.067(16) 0.045(12) -0.002(11) -0.003(9) 0.005(11)
C815 0.073(15) 0.038(14) 0.061(14) 0.000(11) 0.009(12) -0.015(11)
C816 0.082(18) 0.08(2) 0.11(2) -0.035(17) -0.020(16) 0.014(16)
N900 0.054(12) 0.079(15) 0.087(14) -0.018(11) -0.004(10) -0.016(10)
O900 0.090(11) 0.049(9) 0.079(10) -0.005(8) 0.015(8) 0.027(8)
O910 0.098(14) 0.27(3) 0.119(15) 0.091(17) 0.065(12) 0.103(17)
N910 0.085(16) 0.13(2) 0.086(14) 0.007(14) 0.013(12) -0.052(15)
N920 0.056(12) 0.096(17) 0.075(12) 0.041(12) 0.003(10) 0.016(11)
O920 0.110(15) 0.082(14) 0.087(12) 0.037(10) -0.006(11) -0.006(12)
C921 0.07(2) 0.42(7) 0.19(3) 0.19(4) 0.05(2) 0.01(3)
C922 0.056(16) 0.13(3) 0.13(2) 0.010(19) 0.032(15) 0.038(16)
C923 0.071(18) 0.044(16) 0.11(2) -0.008(15) -0.026(16) 0.012(13)
O933 0.111(15) 0.16(2) 0.139(16) -0.067(15) 0.062(13) -0.084(15)
N934 0.17(3) 0.051(14) 0.066(13) 0.001(11) -0.010(15) 0.034(15)

loop_
_atom_type_symbol
_atom_type_description
_atom_type_scat_dispersion_real
_atom_type_scat_dispersion_imag
_atom_type_scat_source
C C 0.0181 0.0091 'International Tables Vol C Tables 4.2.6.8 and 6.1.1.4'
H H 0.0000 0.0000 'International Tables Vol C Tables 4.2.6.8 and 6.1.1.4'
N N 0.0311 0.0180 'International Tables Vol C Tables 4.2.6.8 and 6.1.1.4'
O O 0.0492 0.0322 'International Tables Vol C Tables 4.2.6.8 and 6.1.1.4'
F F 0.0727 0.0534 'International Tables Vol C Tables 4.2.6.8 and 6.1.1.4'

loop_
_geom_angle_atom_site_label_1
_geom_angle_atom_site_label_2
_geom_angle_atom_site_label_3
_geom_angle
C107 N100 C108 127.4(17)
C107 N100 H10N 116.3
C108 N100 H10N 116.3
C102 C101 C106 120.8(19)
C102 C101 H101 119.6
C106 C101 H101 119.6
C114 N101 C113 123.2(15)
C114 N101 H11N 118.4
C113 N101 H11N 118.4
C103 C102 C101 120.0(19)
C103 C102 H102 120.0
C101 C102 H102 120.0
C121 N102 C122 123.8(15)
C121 N102 H12N 118.1
C122 N102 H12N 118.1
C104 C103 C102 121(2)
C104 C103 H103 119.7
C102 C103 H103 119.7
C128 N103 C127 121.5(16)
C128 N103 H13N 119.2
C127 N103 H13N 119.2
C103 C104 C105 121(2)
C103 C104 H104 119.7
C105 C104 H104 119.7
C104 C105 C106 120(2)
C104 C105 H105 120.0
C106 C105 H105 120.0
C101 C106 C105 117.9(19)
C101 C106 C107 124.6(18)
C105 C106 C107 117.3(19)
O100 C107 N100 120.4(18)
O100 C107 C106 120.9(18)
N100 C107 C106 118.7(18)
C109 C108 C113 119.4(18)
C109 C108 N100 122.0(19)
C113 C108 N100 118.6(18)
C108 C109 C110 122.1(19)
C108 C109 H109 118.9
C110 C109 H109 118.9
C111 C110 C109 116.7(19)
C111 C110 H110 121.6
C109 C110 H110 121.6
C112 C111 C110 122(2)
C112 C111 H111 119.0
C110 C111 H111 119.0
C111 C112 C113 121.0(19)
C111 C112 H112 119.5
C113 C112 H112 119.5
C112 C113 N101 120.6(18)
C112 C113 C108 118.6(19)
N101 C113 C108 120.7(17)
O101 C114 N101 122.2(17)
O101 C114 C115 123.5(16)
N101 C114 C115 114.3(16)
C116 C115 C120 119.5(16)
C116 C115 C114 124.3(16)
C120 C115 C114 116.2(15)
C115 C116 C117 120.3(17)
C115 C116 H116 119.9
C117 C116 H116 119.9
C118 C117 C116 118.8(17)
C118 C117 H117 120.6
C116 C117 H117 120.6
C117 C118 C119 120.8(18)
C117 C118 H118 119.6
C119 C118 H118 119.6
C120 C119 C118 120.2(17)
C120 C119 C121 119.2(15)
C118 C119 C121 120.6(16)
C119 C120 C115 120.3(15)
C119 C120 H120 119.9
C115 C120 H120 119.9
O102 C121 N102 125.1(17)
O102 C121 C119 120.6(18)
N102 C121 C119 114.2(15)
C127 C122 C123 122.0(18)
C127 C122 N102 117.2(16)
C123 C122 N102 120.7(18)
C122 C123 C124 117.7(19)
C122 C123 H123 121.2
C124 C123 H123 121.2
C125 C124 C123 120.0(18)
C125 C124 H124 120.0
C123 C124 H124 120.0
C124 C125 C126 122.2(19)
C124 C125 H125 118.9
C126 C125 H125 118.9
C127 C126 C125 118.0(19)
C127 C126 H126 121.0
C125 C126 H126 121.0
C122 C127 C126 120.1(18)
C122 C127 N103 117.9(17)
C126 C127 N103 121.9(18)
O103 C128 N103 123.5(19)
O103 C128 C129 122(2)
N103 C128 C129 114.4(18)
C130 C129 C134 119.5(18)
C130 C129 C128 125.0(18)
C134 C129 C128 115.4(18)
C131 C130 C129 121.4(19)
C131 C130 H130 119.3
C129 C130 H130 119.3
C130 C131 C132 119(2)
C130 C131 H131 120.7
C132 C131 H131 120.7
C133 C132 C131 122(2)
C133 C132 H132 118.8
C131 C132 H132 118.8
C132 C133 C134 119(2)
C132 C133 H133 120.3
C134 C133 H133 120.3
C133 C134 C129 118(2)
C133 C134 H134 120.9
C129 C134 H134 120.9
C207 N200 C208 121.1(17)
C207 N200 H20N 119.5
C208 N200 H20N 119.5
C214 N201 C213 124.6(14)
C214 N201 H21N 117.7
C213 N201 H21N 117.7
C206 C201 C202 119(2)
C206 C201 H201 120.5
C202 C201 H201 120.5
C203 C202 C201 123(2)
C203 C202 H202 118.4
C201 C202 H202 118.4
C221 N202 C222 124.4(15)
C221 N202 H22N 117.8
C222 N202 H22N 117.8
C228 N203 C227 123.4(17)
C228 N203 H23N 118.3
C227 N203 H23N 118.3
C202 C203 C204 117(2)
C202 C203 H203 121.7
C204 C203 H203 121.7
C205 C204 C203 122(2)
C205 C204 H204 119.1
C203 C204 H204 119.1
C206 C205 C204 120(2)
C206 C205 H205 119.9
C204 C205 H205 119.9
C205 C206 C201 119(2)
C205 C206 C207 124.7(18)
C201 C206 C207 116.1(19)
O200 C207 N200 123.9(18)
O200 C207 C206 121.0(18)
N200 C207 C206 115.1(18)
C209 C208 C213 121.3(18)
C209 C208 N200 120.8(18)
C213 C208 N200 117.9(18)
C208 C209 C210 118.8(19)
C208 C209 H209 120.6
C210 C209 H209 120.6
C211 C210 C209 121(2)
C211 C210 H210 119.4
C209 C210 H210 119.4
C210 C211 C212 117.4(18)
C210 C211 H211 121.3
C212 C211 H211 121.3
C213 C212 C211 122.4(19)
C213 C212 H212 118.8
C211 C212 H212 118.8
C212 C213 C208 118.9(19)
C212 C213 N201 121.8(17)
C208 C213 N201 119.3(17)
O201 C214 N201 121.9(17)
O201 C214 C215 124.5(17)
N201 C214 C215 113.6(15)
C216 C215 C220 118.2(17)
C216 C215 C214 124.9(17)
C220 C215 C214 117.0(15)
C215 C216 C217 122.2(18)
C215 C216 H216 118.9
C217 C216 H216 118.9
C218 C217 C216 120.1(17)
C218 C217 H217 119.9
C216 C217 H217 119.9
C217 C218 C219 120.2(18)
C217 C218 H218 119.9
C219 C218 H218 119.9
C220 C219 C218 117.7(17)
C220 C219 C221 120.9(16)
C218 C219 C221 121.4(16)
C219 C220 C215 121.4(16)
C219 C220 H220 119.3
C215 C220 H220 119.3
O202 C221 N202 124.5(18)
O202 C221 C219 118.5(17)
N202 C221 C219 117.0(16)
C223 C222 C227 119.8(18)
C223 C222 N202 119.5(17)
C227 C222 N202 120.7(16)
C222 C223 C224 120.2(18)
C222 C223 H223 119.9
C224 C223 H223 119.9
C225 C224 C223 116.3(18)
C225 C224 H224 121.8
C223 C224 H224 121.8
C224 C225 C226 125.6(19)
C224 C225 H225 117.2
C226 C225 H225 117.2
C225 C226 C227 117.2(18)
C225 C226 H226 121.4
C227 C226 H226 121.4
C226 C227 C222 120.8(17)
C226 C227 N203 121.4(17)
C222 C227 N203 117.8(17)
O203 C228 N203 123.3(19)
O203 C228 C229 121.3(19)
N203 C228 C229 115.2(19)
C234 C229 C230 118.4(18)
C234 C229 C228 116.7(17)
C230 C229 C228 124.9(19)
C229 C230 C231 124(2)
C229 C230 H230 118.2
C231 C230 H230 118.2
C230 C231 C232 117(2)
C230 C231 H231 121.7
C232 C231 H231 121.7
C233 C232 C231 119(2)
C233 C232 H232 120.3
C231 C232 H232 120.3
C234 C233 C232 122(2)
C234 C233 H233 119.1
C232 C233 H233 119.1
C229 C234 C233 120(2)
C229 C234 H234 120.1
C233 C234 H234 120.1
C307 N300 C308 122.9(17)
C307 N300 H30N 118.6
C308 N300 H30N 118.6
C314 N301 C313 122.0(14)
C314 N301 H31N 119.0
C313 N301 H31N 119.0
C302 C301 C306 119.7(19)
C302 C301 H301 120.1
C306 C301 H301 120.1
C321 N302 C322 123.9(14)
C321 N302 H32N 118.0
C322 N302 H32N 118.0
C301 C302 C303 118.7(19)
C301 C302 H302 120.6
C303 C302 H302 120.6
C328 N303 C327 121.8(16)
C328 N303 H33N 119.1
C327 N303 H33N 119.1
C304 C303 C302 124(2)
C304 C303 H303 118.2
C302 C303 H303 118.2
C303 C304 C305 118(2)
C303 C304 H304 121.2
C305 C304 H304 121.2
C304 C305 C306 120(2)
C304 C305 H305 120.0
C306 C305 H305 120.0
C301 C306 C305 120.3(18)
C301 C306 C307 117.1(17)
C305 C306 C307 122.6(18)
O300 C307 N300 125(2)
O300 C307 C306 118.7(18)
N300 C307 C306 116.1(18)
C309 C308 C313 120.0(18)
C309 C308 N300 121.8(18)
C313 C308 N300 118.0(17)
C310 C309 C308 119(2)
C310 C309 H309 120.7
C308 C309 H309 120.7
C309 C310 C311 121.4(19)
C309 C310 H310 119.3
C311 C310 H310 119.3
C312 C311 C310 121.3(17)
C312 C311 H311 119.4
C310 C311 H311 119.4
C311 C312 C313 119.0(18)
C311 C312 H312 120.5
C313 C312 H312 120.5
C312 C313 C308 119.6(17)
C312 C313 N301 122.7(17)
C308 C313 N301 117.6(17)
O301 C314 N301 125.6(16)
O301 C314 C315 120.1(17)
N301 C314 C315 114.3(13)
C320 C315 C316 119.4(17)
C320 C315 C314 120.3(16)
C316 C315 C314 120.2(17)
C317 C316 C315 119.1(19)
C317 C316 H316 120.4
C315 C316 H316 120.4
C318 C317 C316 119.8(18)
C318 C317 H317 120.1
C316 C317 H317 120.1
C317 C318 C319 121.1(18)
C317 C318 H318 119.4
C319 C318 H318 119.4
C320 C319 C318 116.8(17)
C320 C319 C321 120.2(16)
C318 C319 C321 122.9(17)
C315 C320 C319 123.5(16)
C315 C320 H320 118.2
C319 C320 H320 118.2
O302 C321 N302 123.2(16)
O302 C321 C319 121.5(17)
N302 C321 C319 115.3(15)
C323 C322 C327 121.3(19)
C323 C322 N302 121.6(17)
C327 C322 N302 117.1(17)
C322 C323 C324 121.8(19)
C322 C323 H323 119.1
C324 C323 H323 119.1
C323 C324 C325 118.5(18)
C323 C324 H324 120.7
C325 C324 H324 120.7
C324 C325 C326 120.0(19)
C324 C325 H325 120.0
C326 C325 H325 120.0
C327 C326 C325 119.9(19)
C327 C326 H326 120.0
C325 C326 H326 120.0
C322 C327 C326 118.5(18)
C322 C327 N303 119.9(18)
C326 C327 N303 121.6(18)
O303 C328 N303 126.1(17)
O303 C328 C329 121.0(17)
N303 C328 C329 112.9(17)
C330 C329 C334 119.8(18)
C330 C329 C328 123.9(18)
C334 C329 C328 116.2(17)
C329 C330 C331 121(2)
C329 C330 H330 119.4
C331 C330 H330 119.4
C330 C331 C332 121(2)
C330 C331 H331 119.6
C332 C331 H331 119.6
C333 C332 C331 117(2)
C333 C332 H332 121.7
C331 C332 H332 121.7
C332 C333 C334 124(2)
C332 C333 H333 118.2
C334 C333 H333 118.2
C329 C334 C333 117.9(18)
C329 C334 H334 121.0
C333 C334 H334 121.0
C407 N400 C408 123.0(16)
C407 N400 H40N 118.5
C408 N400 H40N 118.5
C406 C401 C402 120.0(19)
C406 C401 H401 120.0
C402 C401 H401 120.0
C414 N401 C413 123.3(15)
C414 N401 H41N 118.3
C413 N401 H41N 118.3
C403 C402 C401 120(2)
C403 C402 H402 120.2
C401 C402 H402 120.2
C421 N402 C422 124.0(14)
C421 N402 H42N 118.0
C422 N402 H42N 118.0
C402 C403 C404 119(2)
C402 C403 H403 120.6
C404 C403 H403 120.6
C428 N403 C427 125.4(16)
C428 N403 H43N 117.3
C427 N403 H43N 117.3
C405 C404 C403 121(2)
C405 C404 H404 119.4
C403 C404 H404 119.4
C406 C405 C404 120(2)
C406 C405 H405 120.1
C404 C405 H405 120.1
C405 C406 C401 120.3(18)
C405 C406 C407 124.5(18)
C401 C406 C407 115.1(18)
O400 C407 N400 122.5(18)
O400 C407 C406 122.2(18)
N400 C407 C406 115.2(18)
C413 C408 N400 122.2(16)
C413 C408 C409 117.8(17)
N400 C408 C409 120.0(16)
C410 C409 C408 118.4(18)
C410 C409 H409 120.8
C408 C409 H409 120.8
C409 C410 C411 122.1(18)
C409 C410 H410 119.0
C411 C410 H410 118.9
C412 C411 C410 119.2(17)
C412 C411 H411 120.4
C410 C411 H411 120.4
C413 C412 C411 118.4(18)
C413 C412 H412 120.8
C411 C412 H412 120.8
C408 C413 C412 124.1(17)
C408 C413 N401 117.4(15)
C412 C413 N401 118.4(16)
O401 C414 N401 124.5(18)
O401 C414 C415 120.3(18)
N401 C414 C415 115.1(16)
C420 C415 C416 118.5(17)
C420 C415 C414 118.5(16)
C416 C415 C414 123.0(17)
C417 C416 C415 120.8(18)
C417 C416 H416 119.6
C415 C416 H416 119.6
C416 C417 C418 120.4(19)
C416 C417 H417 119.8
C418 C417 H417 119.8
C419 C418 C417 120.5(19)
C419 C418 H418 119.8
C417 C418 H418 119.8
C420 C419 C418 117.8(17)
C420 C419 C421 121.8(16)
C418 C419 C421 120.3(18)
C415 C420 C419 122.0(16)
C415 C420 H420 119.0
C419 C420 H420 119.0
O402 C421 N402 123.9(17)
O402 C421 C419 120.4(18)
N402 C421 C419 115.6(15)
C423 C422 C427 120.8(19)
C423 C422 N402 121.1(17)
C427 C422 N402 118.1(16)
C422 C423 C424 118.8(18)
C422 C423 H423 120.6
C424 C423 H423 120.6
C425 C424 C423 121.8(18)
C425 C424 H424 119.1
C423 C424 H424 119.1
C426 C425 C424 119.7(19)
C426 C425 H425 120.2
C424 C425 H425 120.2
C425 C426 C427 119.6(18)
C425 C426 H426 120.2
C427 C426 H426 120.2
C422 C427 N403 120.2(17)
C422 C427 C426 119.2(17)
N403 C427 C426 120.7(17)
O403 C428 N403 119.6(18)
O403 C428 C429 123.3(18)
N403 C428 C429 117.2(17)
C430 C429 C434 118.1(19)
C430 C429 C428 127.0(18)
C434 C429 C428 114.7(17)
C429 C430 C431 122(2)
C429 C430 H430 118.8
C431 C430 H430 118.8
C430 C431 C432 122(2)
C430 C431 H431 119.0
C432 C431 H431 119.0
C431 C432 C433 115(2)
C431 C432 H432 122.6
C433 C432 H432 122.6
C434 C433 C432 123(2)
C434 C433 H433 118.3
C432 C433 H433 118.3
C433 C434 C429 119(2)
C433 C434 H434 120.6
C429 C434 H434 120.6
C513 N500 C509 112.9(16)
C513 N500 C505 105.1(13)
C509 N500 C505 111.0(13)
C513 N500 C501 110.5(13)
C509 N500 C501 107.3(13)
C505 N500 C501 109.9(15)
C502 C501 N500 116.8(16)
C502 C501 H50A 108.1
N500 C501 H50A 108.1
C502 C501 H50B 108.1
N500 C501 H50B 108.1
H50A C501 H50B 107.3
C501 C502 C503 108.3(17)
C501 C502 H50C 110.0
C503 C502 H50C 110.0
C501 C502 H50D 110.0
C503 C502 H50D 110.0
H50C C502 H50D 108.4
C504 C503 C502 113(2)
C504 C503 H50E 108.9
C502 C503 H50E 108.9
C504 C503 H50F 108.9
C502 C503 H50F 108.9
H50E C503 H50F 107.7
C503 C504 H50G 109.5
C503 C504 H50H 109.5
H50G C504 H50H 109.5
C503 C504 H50I 109.5
H50G C504 H50I 109.5
H50H C504 H50I 109.5
C506 C505 N500 117.0(15)
C506 C505 H50J 108.0
N500 C505 H50J 108.0
C506 C505 H50K 108.0
N500 C505 H50K 108.0
H50J C505 H50K 107.3
C505 C506 C507 112.3(18)
C505 C506 H50L 109.1
C507 C506 H50L 109.1
C505 C506 H50M 109.1
C507 C506 H50M 109.1
H50L C506 H50M 107.9
C508 C507 C506 117(2)
C508 C507 H50N 108.0
C506 C507 H50N 108.0
C508 C507 H50O 108.0
C506 C507 H50O 108.0
H50N C507 H50O 107.2
C507 C508 H50P 109.5
C507 C508 H50Q 109.5
H50P C508 H50Q 109.5
C507 C508 H50R 109.5
H50P C508 H50R 109.5
H50Q C508 H50R 109.5
C510 C509 N500 116.3(15)
C510 C509 H50S 108.2
N500 C509 H50S 108.2
C510 C509 H50T 108.2
N500 C509 H50T 108.2
H50S C509 H50T 107.4
C509 C510 C511 108.5(16)
C509 C510 H51A 110.0
C511 C510 H51A 110.0
C509 C510 H51B 110.0
C511 C510 H51B 110.0
H51A C510 H51B 108.4
C512 C511 C510 115.3(19)
C512 C511 H51C 108.4
C510 C511 H51C 108.4
C512 C511 H51D 108.4
C510 C511 H51D 108.4
H51C C511 H51D 107.5
C511 C512 H51E 109.5
C511 C512 H51F 109.5
H51E C512 H51F 109.5
C511 C512 H51G 109.5
H51E C512 H51G 109.5
H51F C512 H51G 109.5
N500 C513 C514 114.4(14)
N500 C513 H51H 108.7
C514 C513 H51H 108.7
N500 C513 H51I 108.7
C514 C513 H51I 108.7
H51H C513 H51I 107.6
C515 C514 C513 109.8(15)
C515 C514 H51J 109.7
C513 C514 H51J 109.7
C515 C514 H51K 109.7
C513 C514 H51K 109.7
H51J C514 H51K 108.2
C516 C515 C514 113.4(17)
C516 C515 H51L 108.9
C514 C515 H51L 108.9
C516 C515 H51M 108.9
C514 C515 H51M 108.9
H51L C515 H51M 107.7
C515 C516 H51N 109.5
C515 C516 H51O 109.5
H51N C516 H51O 109.5
C515 C516 H51P 109.5
H51N C516 H51P 109.5
H51O C516 H51P 109.5
C601 N600 C613 111.8(15)
C601 N600 C605 113.8(15)
C613 N600 C605 105.9(14)
C601 N600 C609 104.2(13)
C613 N600 C609 110.2(15)
C605 N600 C609 111.0(14)
N600 C601 C602 115.5(15)
N600 C601 H60A 108.4
C602 C601 H60A 108.4
N600 C601 H60B 108.4
C602 C601 H60B 108.4
H60A C601 H60B 107.5
C603 C602 C601 111.5(17)
C603 C602 H60C 109.3
C601 C602 H60C 109.3
C603 C602 H60D 109.3
C601 C602 H60D 109.3
H60C C602 H60D 108.0
C604 C603 C602 118(2)
C604 C603 H60E 107.8
C602 C603 H60E 107.8
C604 C603 H60F 107.8
C602 C603 H60F 107.8
H60E C603 H60F 107.2
C603 C604 H60G 109.5
C603 C604 H60H 109.5
H60G C604 H60H 109.5
C603 C604 H60I 109.5
H60G C604 H60I 109.5
H60H C604 H60I 109.5
C606 C605 N600 116.2(16)
C606 C605 H60J 108.2
N600 C605 H60J 108.2
C606 C605 H60K 108.2
N600 C605 H60K 108.2
H60J C605 H60K 107.4
C605 C606 C607 108.3(19)
C605 C606 H60L 110.0
C607 C606 H60L 110.0
C605 C606 H60M 110.0
C607 C606 H60M 110.0
H60L C606 H60M 108.4
C608 C607 C606 118(3)
C608 C607 H60N 107.9
C606 C607 H60N 107.9
C608 C607 H60O 107.9
C606 C607 H60O 107.9
H60N C607 H60O 107.2
C607 C608 H60P 109.5
C607 C608 H60Q 109.5
H60P C608 H60Q 109.5
C607 C608 H60R 109.5
H60P C608 H60R 109.5
H60Q C608 H60R 109.5
C610 C609 N600 115.7(14)
C610 C609 H60S 108.4
N600 C609 H60S 108.4
C610 C609 H60T 108.4
N600 C609 H60T 108.4
H60S C609 H60T 107.4
C609 C610 C611 110.9(15)
C609 C610 H61A 109.5
C611 C610 H61A 109.5
C609 C610 H61B 109.5
C611 C610 H61B 109.5
H61A C610 H61B 108.0
C612 C611 C610 111.3(16)
C612 C611 H61C 109.4
C610 C611 H61C 109.4
C612 C611 H61D 109.4
C610 C611 H61D 109.4
H61C C611 H61D 108.0
C611 C612 H61E 109.5
C611 C612 H61F 109.5
H61E C612 H61F 109.5
C611 C612 H61G 109.5
H61E C612 H61G 109.5
H61F C612 H61G 109.5
C614 C613 N600 115.1(15)
C614 C613 H61H 108.5
N600 C613 H61H 108.5
C614 C613 H61I 108.5
N600 C613 H61I 108.5
H61H C613 H61I 107.5
C613 C614 C615 111.0(15)
C613 C614 H61J 109.4
C615 C614 H61J 109.4
C613 C614 H61K 109.4
C615 C614 H61K 109.4
H61J C614 H61K 108.0
C614 C615 C616 112.1(18)
C614 C615 H61L 109.2
C616 C615 H61L 109.2
C614 C615 H61M 109.2
C616 C615 H61M 109.2
H61L C615 H61M 107.9
C615 C616 H61N 109.5
C615 C616 H61O 109.5
H61N C616 H61O 109.5
C615 C616 H61P 109.5
H61N C616 H61P 109.5
H61O C616 H61P 109.5
C705 N700 C701 113.1(14)
C705 N700 C713 104.9(12)
C701 N700 C713 110.3(14)
C705 N700 C709 111.4(16)
C701 N700 C709 105.9(12)
C713 N700 C709 111.3(13)
C702 C701 N700 117.0(14)
C702 C701 H70A 108.0
N700 C701 H70A 108.0
C702 C701 H70B 108.0
N700 C701 H70B 108.0
H70A C701 H70B 107.3
C703 C702 C701 110.0(15)
C703 C702 H70C 109.7
C701 C702 H70C 109.7
C703 C702 H70D 109.7
C701 C702 H70D 109.7
H70C C702 H70D 108.2
C704 C703 C702 113.7(19)
C704 C703 H70E 108.8
C702 C703 H70E 108.8
C704 C703 H70F 108.8
C702 C703 H70F 108.8
H70E C703 H70F 107.7
C703 C704 H70G 109.5
C703 C704 H70H 109.5
H70G C704 H70H 109.5
C703 C704 H70I 109.5
H70G C704 H70I 109.5
H70H C704 H70I 109.5
C706 C705 N700 113.6(14)
C706 C705 H70J 108.8
N700 C705 H70J 108.8
C706 C705 H70K 108.8
N700 C705 H70K 108.8
H70J C705 H70K 107.7
C705 C706 C707 107.9(16)
C705 C706 H70L 110.1
C707 C706 H70L 110.1
C705 C706 H70M 110.1
C707 C706 H70M 110.1
H70L C706 H70M 108.4
C708 C707 C706 111.8(17)
C708 C707 H70N 109.3
C706 C707 H70N 109.3
C708 C707 H70O 109.3
C706 C707 H70O 109.3
H70N C707 H70O 107.9
C707 C708 H70P 109.5
C707 C708 H70Q 109.5
H70P C708 H70Q 109.5
C707 C708 H70R 109.5
H70P C708 H70R 109.5
H70Q C708 H70R 109.5
C710 C709 N700 115.6(15)
C710 C709 H70S 108.4
N700 C709 H70S 108.4
C710 C709 H70T 108.4
N700 C709 H70T 108.4
H70S C709 H70T 107.5
C709 C710 C711 109.8(16)
C709 C710 H71A 109.7
C711 C710 H71A 109.7
C709 C710 H71B 109.7
C711 C710 H71B 109.7
H71A C710 H71B 108.2
C712 C711 C710 113.4(16)
C712 C711 H71C 108.9
C710 C711 H71C 108.9
C712 C711 H71D 108.9
C710 C711 H71D 108.9
H71C C711 H71D 107.7
C711 C712 H71E 109.5
C711 C712 H71F 109.5
H71E C712 H71F 109.5
C711 C712 H71G 109.5
H71E C712 H71G 109.5
H71F C712 H71G 109.5
C714 C713 N700 116.2(14)
C714 C713 H71H 108.2
N700 C713 H71H 108.2
C714 C713 H71I 108.2
N700 C713 H71I 108.2
H71H C713 H71I 107.4
C713 C714 C715 109.2(16)
C713 C714 H71J 109.8
C715 C714 H71J 109.8
C713 C714 H71K 109.8
C715 C714 H71K 109.8
H71J C714 H71K 108.3
C716 C715 C714 113(2)
C716 C715 H71L 109.1
C714 C715 H71L 109.1
C716 C715 H71M 109.1
C714 C715 H71M 109.1
H71L C715 H71M 107.8
C715 C716 H71N 109.5
C715 C716 H71O 109.5
H71N C716 H71O 109.5
C715 C716 H71P 109.5
H71N C716 H71P 109.5
H71O C716 H71P 109.5
C809 N800 C813 111.5(14)
C809 N800 C805 112.8(14)
C813 N800 C805 106.0(13)
C809 N800 C801 104.8(13)
C813 N800 C801 110.9(13)
C805 N800 C801 111.0(14)
N800 C801 C802 115.4(13)
N800 C801 H80A 108.4
C802 C801 H80A 108.4
N800 C801 H80B 108.4
C802 C801 H80B 108.4
H80A C801 H80B 107.5
C803 C802 C801 109.3(13)
C803 C802 H80C 109.8
C801 C802 H80C 109.8
C803 C802 H80D 109.8
C801 C802 H80D 109.8
H80C C802 H80D 108.3
C802 C803 C804 116.0(17)
C802 C803 H80E 108.3
C804 C803 H80E 108.3
C802 C803 H80F 108.3
C804 C803 H80F 108.3
H80E C803 H80F 107.4
C803 C804 H80G 109.5
C803 C804 H80H 109.5
H80G C804 H80H 109.5
C803 C804 H80I 109.5
H80G C804 H80I 109.5
H80H C804 H80I 109.5
N800 C805 C806 115.1(13)
N800 C805 H80J 108.5
C806 C805 H80J 108.5
N800 C805 H80K 108.5
C806 C805 H80K 108.5
H80J C805 H80K 107.5
C805 C806 C807 109.3(14)
C805 C806 H80L 109.8
C807 C806 H80L 109.8
C805 C806 H80M 109.8
C807 C806 H80M 109.8
H80L C806 H80M 108.3
C808 C807 C806 113.3(17)
C808 C807 H80N 108.9
C806 C807 H80N 108.9
C808 C807 H80O 108.9
C806 C807 H80O 108.9
H80N C807 H80O 107.7
C807 C808 H80P 109.5
C807 C808 H80Q 109.5
H80P C808 H80Q 109.5
C807 C808 H80R 109.5
H80P C808 H80R 109.5
H80Q C808 H80R 109.5
N800 C809 C810 114.0(15)
N800 C809 H80S 108.7
C810 C809 H80S 108.7
N800 C809 H80T 108.7
C810 C809 H80T 108.7
H80S C809 H80T 107.6
C809 C810 C811 109.0(18)
C809 C810 H81A 109.9
C811 C810 H81A 109.9
C809 C810 H81B 109.9
C811 C810 H81B 109.9
H81A C810 H81B 108.3
C812 C811 C810 112(2)
C812 C811 H81C 109.2
C810 C811 H81C 109.2
C812 C811 H81D 109.2
C810 C811 H81D 109.2
H81C C811 H81D 107.9
C811 C812 H81E 109.5
C811 C812 H81F 109.5
H81E C812 H81F 109.5
C811 C812 H81G 109.5
H81E C812 H81G 109.5
H81F C812 H81G 109.5
N800 C813 C814 117.3(14)
N800 C813 H81H 108.0
C814 C813 H81H 108.0
N800 C813 H81I 108.0
C814 C813 H81I 108.0
H81H C813 H81I 107.2
C815 C814 C813 109.2(16)
C815 C814 H81J 109.8
C813 C814 H81J 109.8
C815 C814 H81K 109.8
C813 C814 H81K 109.8
H81J C814 H81K 108.3
C814 C815 C816 112.6(19)
C814 C815 H81L 109.1
C816 C815 H81L 109.1
C814 C815 H81M 109.1
C816 C815 H81M 109.1
H81L C815 H81M 107.8
C815 C816 H81N 109.5
C815 C816 H81O 109.5
H81N C816 H81O 109.5
C815 C816 H81P 109.5
H81N C816 H81P 109.5
H81O C816 H81P 109.5
C901 N900 C903 100(3)
C901 N900 C902 139(3)
C903 N900 C902 119(3)
N900 C901 C903 42(2)
N900 C901 H90A 109.5
C903 C901 H90A 151.3
N900 C901 H90B 109.5
C903 C901 H90B 86.2
H90A C901 H90B 109.5
N900 C901 H90C 109.5
C903 C901 H90C 86.2
H90A C901 H90C 109.5
H90B C901 H90C 109.5
N900 C902 H90D 109.5
N900 C902 H90E 109.5
H90D C902 H90E 109.5
N900 C902 H90F 109.5
H90D C902 H90F 109.5
H90E C902 H90F 109.5
O900 C903 N900 125(3)
O900 C903 C901 161(3)
N900 C903 C901 38.4(17)
O900 C903 H903 117.6
N900 C903 H903 117.6
C901 C903 H903 80.2
C912 N910 C913 148(4)
C912 N910 C911 102(3)
C913 N910 C911 108(3)
N910 C911 H91A 109.5
N910 C911 H91B 109.5
H91A C911 H91B 109.5
N910 C911 H91C 109.5
H91A C911 H91C 109.5
H91B C911 H91C 109.5
N910 C912 H91D 109.5
N910 C912 H91E 109.5
H91D C912 H91E 109.5
N910 C912 H91F 109.5
H91D C912 H91F 109.5
H91E C912 H91F 109.5
O910 C913 N910 106(5)
O910 C913 H913 126.8
N910 C913 H913 126.8
C923 N920 C921 129(2)
C923 N920 C922 118(2)
C921 N920 C922 112(2)
N920 C921 H92A 109.5
N920 C921 H92B 109.5
H92A C921 H92B 109.5
N920 C921 H92C 109.5
H92A C921 H92C 109.5
H92B C921 H92C 109.5
N920 C922 H92D 109.5
N920 C922 H92E 109.5
H92D C922 H92E 109.5
N920 C922 H92F 109.5
H92D C922 H92F 109.5
H92E C922 H92F 109.5
O920 C923 N920 128(3)
O920 C923 H923 115.8
N920 C923 H923 115.8
C936 N934 C935 104(4)
C936 N934 C937 137(4)
C935 N934 C937 119(3)
N934 C935 H93A 109.5
N934 C935 H93B 109.5
H93A C935 H93B 109.5
N934 C935 H93C 109.5
H93A C935 H93C 109.5
H93B C935 H93C 109.5
O933 C936 N934 125(5)
O933 C936 H936 117.7
N934 C936 H936 117.7
N934 C937 H93D 109.5
N934 C937 H93E 109.5
H93D C937 H93E 109.5
N934 C937 H93F 109.5
H93D C937 H93F 109.5
H93E C937 H93F 109.5

loop_
_geom_bond_atom_site_label_1
_geom_bond_atom_site_label_2
_geom_bond_distance
O100 C107 1.24(2)
N100 C107 1.37(2)
N100 C108 1.42(2)
N100 H10N 0.8800
C101 C102 1.38(3)
C101 C106 1.38(3)
C101 H101 0.9500
N101 C114 1.38(2)
N101 C113 1.39(2)
N101 H11N 0.8800
O101 C114 1.23(2)
C102 C103 1.36(3)
C102 H102 0.9500
N102 C121 1.36(2)
N102 C122 1.44(2)
N102 H12N 0.8800
O102 C121 1.217(19)
C103 C104 1.36(3)
C103 H103 0.9500
N103 C128 1.37(2)
N103 C127 1.45(2)
N103 H13N 0.8800
O103 C128 1.22(2)
C104 C105 1.37(3)
C104 H104 0.9500
C105 C106 1.41(3)
C105 H105 0.9500
C106 C107 1.45(3)
C108 C109 1.37(3)
C108 C113 1.40(3)
C109 C110 1.42(2)
C109 H109 0.9500
C110 C111 1.37(3)
C110 H110 0.9500
C111 C112 1.37(3)
C111 H111 0.9500
C112 C113 1.39(2)
C112 H112 0.9500
C114 C115 1.48(2)
C115 C116 1.38(2)
C115 C120 1.42(2)
C116 C117 1.44(2)
C116 H116 0.9500
C117 C118 1.38(3)
C117 H117 0.9500
C118 C119 1.41(2)
C118 H118 0.9500
C119 C120 1.38(2)
C119 C121 1.52(2)
C120 H120 0.9500
C122 C127 1.37(3)
C122 C123 1.39(2)
C123 C124 1.39(3)
C123 H123 0.9500
C124 C125 1.36(3)
C124 H124 0.9500
C125 C126 1.39(2)
C125 H125 0.9500
C126 C127 1.38(3)
C126 H126 0.9500
C128 C129 1.51(3)
C129 C130 1.39(2)
C129 C134 1.40(3)
C130 C131 1.35(2)
C130 H130 0.9500
C131 C132 1.36(3)
C131 H131 0.9500
C132 C133 1.36(3)
C132 H132 0.9500
C133 C134 1.40(3)
C133 H133 0.9500
C134 H134 0.9500
O200 C207 1.22(2)
N200 C207 1.36(2)
N200 C208 1.45(2)
N200 H20N 0.8800
N201 C214 1.36(2)
N201 C213 1.42(2)
N201 H21N 0.8800
O201 C214 1.216(19)
C201 C206 1.40(3)
C201 C202 1.41(3)
C201 H201 0.9500
O202 C221 1.243(19)
C202 C203 1.33(3)
C202 H202 0.9500
N202 C221 1.33(2)
N202 C222 1.43(2)
N202 H22N 0.8800
O203 C228 1.24(2)
N203 C228 1.37(2)
N203 C227 1.42(2)
N203 H23N 0.8800
C203 C204 1.42(3)
C203 H203 0.9500
C204 C205 1.39(3)
C204 H204 0.9500
C205 C206 1.36(3)
C205 H205 0.9500
C206 C207 1.50(3)
C208 C209 1.38(3)
C208 C213 1.38(3)
C209 C210 1.40(2)
C209 H209 0.9500
C210 C211 1.38(3)
C210 H210 0.9500
C211 C212 1.40(3)
C211 H211 0.9500
C212 C213 1.35(2)
C212 H212 0.9500
C214 C215 1.48(2)
C215 C216 1.36(2)
C215 C220 1.40(2)
C216 C217 1.40(3)
C216 H216 0.9500
C217 C218 1.33(3)
C217 H217 0.9500
C218 C219 1.45(2)
C218 H218 0.9500
C219 C220 1.39(2)
C219 C221 1.48(3)
C220 H220 0.9500
C222 C223 1.38(2)
C222 C227 1.41(3)
C223 C224 1.42(3)
C223 H223 0.9500
C224 C225 1.37(3)
C224 H224 0.9500
C225 C226 1.37(2)
C225 H225 0.9500
C226 C227 1.37(2)
C226 H226 0.9500
C228 C229 1.50(3)
C229 C234 1.35(3)
C229 C230 1.39(2)
C230 C231 1.39(3)
C230 H230 0.9500
C231 C232 1.39(3)
C231 H231 0.9500
C232 C233 1.39(3)
C232 H232 0.9500
C233 C234 1.38(3)
C233 H233 0.9500
C234 H234 0.9500
O300 C307 1.22(2)
N300 C307 1.34(2)
N300 C308 1.44(2)
N300 H30N 0.8800
O301 C314 1.223(17)
N301 C314 1.35(2)
N301 C313 1.45(2)
N301 H31N 0.8800
C301 C302 1.36(3)
C301 C306 1.36(3)
C301 H301 0.9500
N302 C321 1.36(2)
N302 C322 1.44(2)
N302 H32N 0.8800
C302 C303 1.37(3)
C302 H302 0.9500
O302 C321 1.237(18)
N303 C328 1.34(2)
N303 C327 1.44(2)
N303 H33N 0.8800
O303 C328 1.22(2)
C303 C304 1.34(3)
C303 H303 0.9500
C304 C305 1.38(3)
C304 H304 0.9500
C305 C306 1.39(2)
C305 H305 0.9500
C306 C307 1.55(3)
C308 C309 1.40(3)
C308 C313 1.42(3)
C309 C310 1.36(3)
C309 H309 0.9500
C310 C311 1.40(3)
C310 H310 0.9500
C311 C312 1.36(2)
C311 H311 0.9500
C312 C313 1.39(2)
C312 H312 0.9500
C314 C315 1.52(2)
C315 C320 1.36(2)
C315 C316 1.40(2)
C316 C317 1.39(3)
C316 H316 0.9500
C317 C318 1.39(3)
C317 H317 0.9500
C318 C319 1.41(2)
C318 H318 0.9500
C319 C320 1.37(2)
C319 C321 1.47(2)
C320 H320 0.9500
C322 C323 1.35(2)
C322 C327 1.39(3)
C323 C324 1.38(2)
C323 H323 0.9500
C324 C325 1.40(3)
C324 H324 0.9500
C325 C326 1.40(2)
C325 H325 0.9500
C326 C327 1.40(3)
C326 H326 0.9500
C328 C329 1.51(2)
C329 C330 1.38(2)
C329 C334 1.39(2)
C330 C331 1.38(2)
C330 H330 0.9500
C331 C332 1.40(3)
C331 H331 0.9500
C332 C333 1.38(3)
C332 H332 0.9500
C333 C334 1.39(3)
C333 H333 0.9500
C334 H334 0.9500
O400 C407 1.24(2)
N400 C407 1.34(2)
N400 C408 1.42(2)
N400 H40N 0.8800
C401 C406 1.38(2)
C401 C402 1.41(3)
C401 H401 0.9500
N401 C414 1.34(2)
N401 C413 1.46(2)
N401 H41N 0.8800
O401 C414 1.24(2)
C402 C403 1.38(3)
C402 H402 0.9500
N402 C421 1.34(2)
N402 C422 1.42(2)
N402 H42N 0.8800
O402 C421 1.23(2)
C403 C404 1.39(3)
C403 H403 0.9500
N403 C428 1.38(2)
N403 C427 1.40(2)
N403 H43N 0.8800
O403 C428 1.23(2)
C404 C405 1.38(3)
C404 H404 0.9500
C405 C406 1.36(2)
C405 H405 0.9500
C406 C407 1.52(2)
C408 C413 1.37(2)
C408 C409 1.43(2)
C409 C410 1.38(2)
C409 H409 0.9500
C410 C411 1.40(2)
C410 H410 0.9500
C411 C412 1.39(3)
C411 H411 0.9500
C412 C413 1.38(2)
C412 H412 0.9500
C414 C415 1.48(3)
C415 C420 1.39(2)
C415 C416 1.41(2)
C416 C417 1.36(3)
C416 H416 0.9500
C417 C418 1.40(3)
C417 H417 0.9500
C418 C419 1.40(2)
C418 H418 0.9500
C419 C420 1.40(3)
C419 C421 1.49(3)
C420 H420 0.9500
C422 C423 1.37(2)
C422 C427 1.38(3)
C423 C424 1.39(3)
C423 H423 0.9500
C424 C425 1.37(3)
C424 H424 0.9500
C425 C426 1.37(2)
C425 H425 0.9500
C426 C427 1.42(3)
C426 H426 0.9500
C428 C429 1.47(3)
C429 C430 1.36(2)
C429 C434 1.39(3)
C430 C431 1.36(3)
C430 H430 0.9500
C431 C432 1.39(3)
C431 H431 0.9500
C432 C433 1.40(3)
C432 H432 0.9500
C433 C434 1.39(3)
C433 H433 0.9500
C434 H434 0.9500
N500 C513 1.51(2)
N500 C509 1.51(2)
N500 C505 1.54(2)
N500 C501 1.55(2)
C501 C502 1.47(3)
C501 H50A 0.9900
C501 H50B 0.9900
C502 C503 1.56(3)
C502 H50C 0.9900
C502 H50D 0.9900
C503 C504 1.49(3)
C503 H50E 0.9900
C503 H50F 0.9900
C504 H50G 0.9800
C504 H50H 0.9800
C504 H50I 0.9800
C505 C506 1.47(3)
C505 H50J 0.9900
C505 H50K 0.9900
C506 C507 1.49(3)
C506 H50L 0.9900
C506 H50M 0.9900
C507 C508 1.48(3)
C507 H50N 0.9900
C507 H50O 0.9900
C508 H50P 0.9800
C508 H50Q 0.9800
C508 H50R 0.9800
C509 C510 1.49(3)
C509 H50S 0.9900
C509 H50T 0.9900
C510 C511 1.54(3)
C510 H51A 0.9900
C510 H51B 0.9900
C511 C512 1.47(3)
C511 H51C 0.9900
C511 H51D 0.9900
C512 H51E 0.9800
C512 H51F 0.9800
C512 H51G 0.9800
C513 C514 1.56(3)
C513 H51H 0.9900
C513 H51I 0.9900
C514 C515 1.52(3)
C514 H51J 0.9900
C514 H51K 0.9900
C515 C516 1.51(3)
C515 H51L 0.9900
C515 H51M 0.9900
C516 H51N 0.9800
C516 H51O 0.9800
C516 H51P 0.9800
N600 C601 1.51(2)
N600 C613 1.51(2)
N600 C605 1.52(2)
N600 C609 1.55(2)
C601 C602 1.54(2)
C601 H60A 0.9900
C601 H60B 0.9900
C602 C603 1.48(3)
C602 H60C 0.9900
C602 H60D 0.9900
C603 C604 1.46(3)
C603 H60E 0.9900
C603 H60F 0.9900
C604 H60G 0.9800
C604 H60H 0.9800
C604 H60I 0.9800
C605 C606 1.48(3)
C605 H60J 0.9900
C605 H60K 0.9900
C606 C607 1.53(3)
C606 H60L 0.9900
C606 H60M 0.9900
C607 C608 1.37(4)
C607 H60N 0.9900
C607 H60O 0.9900
C608 H60P 0.9800
C608 H60Q 0.9800
C608 H60R 0.9800
C609 C610 1.53(2)
C609 H60S 0.9900
C609 H60T 0.9900
C610 C611 1.53(2)
C610 H61A 0.9900
C610 H61B 0.9900
C611 C612 1.50(3)
C611 H61C 0.9900
C611 H61D 0.9900
C612 H61E 0.9800
C612 H61F 0.9800
C612 H61G 0.9800
C613 C614 1.51(3)
C613 H61H 0.9900
C613 H61I 0.9900
C614 C615 1.54(3)
C614 H61J 0.9900
C614 H61K 0.9900
C615 C616 1.56(3)
C615 H61L 0.9900
C615 H61M 0.9900
C616 H61N 0.9800
C616 H61O 0.9800
C616 H61P 0.9800
N700 C705 1.52(2)
N700 C701 1.52(2)
N700 C713 1.53(2)
N700 C709 1.54(2)
C701 C702 1.52(2)
C701 H70A 0.9900
C701 H70B 0.9900
C702 C703 1.51(3)
C702 H70C 0.9900
C702 H70D 0.9900
C703 C704 1.51(3)
C703 H70E 0.9900
C703 H70F 0.9900
C704 H70G 0.9800
C704 H70H 0.9800
C704 H70I 0.9800
C705 C706 1.49(3)
C705 H70J 0.9900
C705 H70K 0.9900
C706 C707 1.57(3)
C706 H70L 0.9900
C706 H70M 0.9900
C707 C708 1.52(3)
C707 H70N 0.9900
C707 H70O 0.9900
C708 H70P 0.9800
C708 H70Q 0.9800
C708 H70R 0.9800
C709 C710 1.51(2)
C709 H70S 0.9900
C709 H70T 0.9900
C710 C711 1.53(2)
C710 H71A 0.9900
C710 H71B 0.9900
C711 C712 1.49(2)
C711 H71C 0.9900
C711 H71D 0.9900
C712 H71E 0.9800
C712 H71F 0.9800
C712 H71G 0.9800
C713 C714 1.50(3)
C713 H71H 0.9900
C713 H71I 0.9900
C714 C715 1.53(3)
C714 H71J 0.9900
C714 H71K 0.9900
C715 C716 1.49(3)
C715 H71L 0.9900
C715 H71M 0.9900
C716 H71N 0.9800
C716 H71O 0.9800
C716 H71P 0.9800
N800 C809 1.50(2)
N800 C813 1.51(2)
N800 C805 1.52(2)
N800 C801 1.54(2)
C801 C802 1.55(2)
C801 H80A 0.9900
C801 H80B 0.9900
C802 C803 1.52(2)
C802 H80C 0.9900
C802 H80D 0.9900
C803 C804 1.53(3)
C803 H80E 0.9900
C803 H80F 0.9900
C804 H80G 0.9800
C804 H80H 0.9800
C804 H80I 0.9800
C805 C806 1.53(2)
C805 H80J 0.9900
C805 H80K 0.9900
C806 C807 1.53(2)
C806 H80L 0.9900
C806 H80M 0.9900
C807 C808 1.51(2)
C807 H80N 0.9900
C807 H80O 0.9900
C808 H80P 0.9800
C808 H80Q 0.9800
C808 H80R 0.9800
C809 C810 1.52(2)
C809 H80S 0.9900
C809 H80T 0.9900
C810 C811 1.55(3)
C810 H81A 0.9900
C810 H81B 0.9900
C811 C812 1.55(3)
C811 H81C 0.9900
C811 H81D 0.9900
C812 H81E 0.9800
C812 H81F 0.9800
C812 H81G 0.9800
C813 C814 1.53(2)
C813 H81H 0.9900
C813 H81I 0.9900
C814 C815 1.52(3)
C814 H81J 0.9900
C814 H81K 0.9900
C815 C816 1.53(3)
C815 H81L 0.9900
C815 H81M 0.9900
C816 H81N 0.9800
C816 H81O 0.9800
C816 H81P 0.9800
N900 C901 1.26(5)
N900 C903 1.35(3)
N900 C902 1.41(4)
O900 C903 1.22(3)
C901 C903 2.00(5)
C901 H90A 0.9800
C901 H90B 0.9800
C901 H90C 0.9800
C902 H90D 0.9800
C902 H90E 0.9800
C902 H90F 0.9800
C903 H903 0.9500
O910 C913 1.25(6)
N910 C912 1.34(4)
N910 C913 1.43(6)
N910 C911 1.50(4)
C911 H91A 0.9800
C911 H91B 0.9800
C911 H91C 0.9800
C912 H91D 0.9800
C912 H91E 0.9800
C912 H91F 0.9800
C913 H913 0.9500
N920 C923 1.35(3)
N920 C921 1.45(3)
N920 C922 1.47(3)
O920 C923 1.21(3)
C921 H92A 0.9800
C921 H92B 0.9800
C921 H92C 0.9800
C922 H92D 0.9800
C922 H92E 0.9800
C922 H92F 0.9800
C923 H923 0.9500
O933 C936 1.20(5)
N934 C936 1.26(5)
N934 C935 1.37(5)
N934 C937 1.37(4)
C935 H93A 0.9800
C935 H93B 0.9800
C935 H93C 0.9800
C936 H936 0.9500
C937 H93D 0.9800
C937 H93E 0.9800
C937 H93F 0.9800

loop_
_geom_hbond_atom_site_label_D
_geom_hbond_atom_site_label_H
_geom_hbond_atom_site_label_A
_geom_hbond_distance_DH
_geom_hbond_distance_HA
_geom_hbond_distance_DA
_geom_hbond_angle_DHA
N100 H10N F1 0.88 1.88 2.724(18) 158.8
N101 H11N F1 0.88 1.87 2.692(16) 155.1
N102 H12N F2 0.88 1.87 2.689(15) 152.9
N103 H13N F2 0.88 1.92 2.679(19) 143.5
N200 H20N F1 0.88 1.95 2.738(18) 148.9
N201 H21N F1 0.88 1.93 2.746(16) 153.4
N202 H22N F2 0.88 1.85 2.668(16) 154.3
N203 H23N F2 0.88 1.89 2.724(18) 156.5
N300 H30N F3 0.88 1.91 2.741(18) 156.3
N301 H31N F3 0.88 1.88 2.702(15) 154.3
N302 H32N F4 0.88 1.87 2.694(16) 155.3
N303 H33N F4 0.88 1.89 2.675(17) 147.9
N400 H40N F3 0.88 1.89 2.698(17) 152.1
N401 H41N F3 0.88 1.90 2.713(16) 152.0
N402 H42N F4 0.88 1.89 2.695(16) 150.5
N403 H43N F4 0.88 1.93 2.744(17) 152.9

loop_
_geom_torsion_atom_site_label_1
_geom_torsion_atom_site_label_2
_geom_torsion_atom_site_label_3
_geom_torsion_atom_site_label_4
_geom_torsion
C106 C101 C102 C103 -3(3)
C101 C102 C103 C104 5(3)
C102 C103 C104 C105 -4(3)
C103 C104 C105 C106 2(3)
C102 C101 C106 C105 1(3)
C102 C101 C106 C107 175.8(19)
C104 C105 C106 C101 -1(3)
C104 C105 C106 C107 -176(2)
C108 N100 C107 O100 1(3)
C108 N100 C107 C106 178.8(17)
C101 C106 C107 O100 164.4(19)
C105 C106 C107 O100 -21(3)
C101 C106 C107 N100 -13(3)
C105 C106 C107 N100 161.4(18)
C107 N100 C108 C109 -43(3)
C107 N100 C108 C113 135.3(19)
C113 C108 C109 C110 4(3)
N100 C108 C109 C110 -177.7(16)
C108 C109 C110 C111 -1(3)
C109 C110 C111 C112 0(3)
C110 C111 C112 C113 -2(3)
C111 C112 C113 N101 -178.8(17)
C111 C112 C113 C108 4(3)
C114 N101 C113 C112 53(2)
C114 N101 C113 C108 -129.8(19)
C109 C108 C113 C112 -5(3)
N100 C108 C113 C112 176.1(16)
C109 C108 C113 N101 177.9(16)
N100 C108 C113 N101 -1(3)
C113 N101 C114 O101 -1(3)
C113 N101 C114 C115 178.3(16)
O101 C114 C115 C116 153.1(19)
N101 C114 C115 C116 -26(3)
O101 C114 C115 C120 -26(3)
N101 C114 C115 C120 154.9(15)
C120 C115 C116 C117 -1(3)
C114 C115 C116 C117 -179.9(17)
C115 C116 C117 C118 -3(3)
C116 C117 C118 C119 2(3)
C117 C118 C119 C120 2(3)
C117 C118 C119 C121 179.0(17)
C118 C119 C120 C115 -5(3)
C121 C119 C120 C115 177.4(15)
C116 C115 C120 C119 5(3)
C114 C115 C120 C119 -175.9(15)
C122 N102 C121 O102 9(3)
C122 N102 C121 C119 -168.6(16)
C120 C119 C121 O102 33(2)
C118 C119 C121 O102 -144.3(18)
C120 C119 C121 N102 -149.1(16)
C118 C119 C121 N102 34(2)
C121 N102 C122 C127 123.1(19)
C121 N102 C122 C123 -59(3)
C127 C122 C123 C124 -2(3)
N102 C122 C123 C124 -179.3(17)
C122 C123 C124 C125 1(3)
C123 C124 C125 C126 1(3)
C124 C125 C126 C127 -2(3)
C123 C122 C127 C126 0(3)
N102 C122 C127 C126 178.2(16)
C123 C122 C127 N103 -176.8(17)
N102 C122 C127 N103 1(2)
C125 C126 C127 C122 1(3)
C125 C126 C127 N103 178.4(16)
C128 N103 C127 C122 -115(2)
C128 N103 C127 C126 68(2)
C127 N103 C128 O103 -11(3)
C127 N103 C128 C129 167.1(16)
O103 C128 C129 C130 -160.8(19)
N103 C128 C129 C130 21(3)
O103 C128 C129 C134 23(3)
N103 C128 C129 C134 -154.7(19)
C134 C129 C130 C131 -2(3)
C128 C129 C130 C131 -177.5(19)
C129 C130 C131 C132 2(3)
C130 C131 C132 C133 2(4)
C131 C132 C133 C134 -4(4)
C132 C133 C134 C129 4(4)
C130 C129 C134 C133 -1(3)
C128 C129 C134 C133 175(2)
C206 C201 C202 C203 -1(3)
C201 C202 C203 C204 -2(3)
C202 C203 C204 C205 5(3)
C203 C204 C205 C206 -3(3)
C204 C205 C206 C201 0(3)
C204 C205 C206 C207 176.9(19)
C202 C201 C206 C205 2(3)
C202 C201 C206 C207 -175.2(18)
C208 N200 C207 O200 9(3)
C208 N200 C207 C206 -169.7(16)
C205 C206 C207 O200 174.6(19)
C201 C206 C207 O200 -8(3)
C205 C206 C207 N200 -7(3)
C201 C206 C207 N200 170.2(17)
C207 N200 C208 C209 -60(2)
C207 N200 C208 C213 120.4(19)
C213 C208 C209 C210 0(3)
N200 C208 C209 C210 -179.2(17)
C208 C209 C210 C211 1(3)
C209 C210 C211 C212 -2(3)
C210 C211 C212 C213 2(3)
C211 C212 C213 C208 -1(3)
C211 C212 C213 N201 177.3(17)
C209 C208 C213 C212 0(3)
N200 C208 C213 C212 179.1(16)
C209 C208 C213 N201 -178.3(17)
N200 C208 C213 N201 1(2)
C214 N201 C213 C212 57(3)
C214 N201 C213 C208 -125(2)
C213 N201 C214 O201 -8(3)
C213 N201 C214 C215 173.0(16)
O201 C214 C215 C216 152(2)
N201 C214 C215 C216 -30(3)
O201 C214 C215 C220 -26(3)
N201 C214 C215 C220 152.1(16)
C220 C215 C216 C217 -3(3)
C214 C215 C216 C217 179.2(18)
C215 C216 C217 C218 0(3)
C216 C217 C218 C219 0(3)
C217 C218 C219 C220 2(3)
C217 C218 C219 C221 179.9(18)
C218 C219 C220 C215 -5(3)
C221 C219 C220 C215 177.4(16)
C216 C215 C220 C219 5(3)
C214 C215 C220 C219 -176.7(16)
C222 N202 C221 O202 -1(3)
C222 N202 C221 C219 178.8(16)
C220 C219 C221 O202 31(2)
C218 C219 C221 O202 -146.4(17)
C220 C219 C221 N202 -148.0(17)
C218 C219 C221 N202 34(2)
C221 N202 C222 C223 -52(2)
C221 N202 C222 C227 126.8(18)
C227 C222 C223 C224 2(3)
N202 C222 C223 C224 -179.0(16)
C222 C223 C224 C225 -3(3)
C223 C224 C225 C226 3(3)
C224 C225 C226 C227 -2(3)
C225 C226 C227 C222 1(3)
C225 C226 C227 N203 179.0(16)
C223 C222 C227 C226 -1(3)
N202 C222 C227 C226 179.8(16)
C223 C222 C227 N203 -179.0(16)
N202 C222 C227 N203 2(2)
C228 N203 C227 C226 48(3)
C228 N203 C227 C222 -134.2(18)
C227 N203 C228 O203 -3(3)
C227 N203 C228 C229 172.2(16)
O203 C228 C229 C234 18(3)
N203 C228 C229 C234 -157.1(17)
O203 C228 C229 C230 -162.2(19)
N203 C228 C229 C230 23(3)
C234 C229 C230 C231 0(3)
C228 C229 C230 C231 -180(2)
C229 C230 C231 C232 3(3)
C230 C231 C232 C233 -2(3)
C231 C232 C233 C234 -2(4)
C230 C229 C234 C233 -4(3)
C228 C229 C234 C233 176(2)
C232 C233 C234 C229 5(4)
C306 C301 C302 C303 2(4)
C301 C302 C303 C304 -1(4)
C302 C303 C304 C305 0(4)
C303 C304 C305 C306 0(4)
C302 C301 C306 C305 -3(3)
C302 C301 C306 C307 178(2)
C304 C305 C306 C301 2(3)
C304 C305 C306 C307 -179(2)
C308 N300 C307 O300 -3(3)
C308 N300 C307 C306 172.2(15)
C301 C306 C307 O300 16(3)
C305 C306 C307 O300 -163.0(19)
C301 C306 C307 N300 -159.0(19)
C305 C306 C307 N300 22(3)
C307 N300 C308 C309 52(3)
C307 N300 C308 C313 -132.9(19)
C313 C308 C309 C310 1(3)
N300 C308 C309 C310 176.8(17)
C308 C309 C310 C311 -2(3)
C309 C310 C311 C312 2(3)
C310 C311 C312 C313 -1(3)
C311 C312 C313 C308 1(2)
C311 C312 C313 N301 179.8(16)
C309 C308 C313 C312 -1(3)
N300 C308 C313 C312 -176.5(15)
C309 C308 C313 N301 179.9(16)
N300 C308 C313 N301 4(2)
C314 N301 C313 C312 -55(2)
C314 N301 C313 C308 124.5(18)
C313 N301 C314 O301 7(3)
C313 N301 C314 C315 -173.7(15)
O301 C314 C315 C320 27(3)
N301 C314 C315 C320 -153.0(16)
O301 C314 C315 C316 -152.3(18)
N301 C314 C315 C316 28(2)
C320 C315 C316 C317 0(3)
C314 C315 C316 C317 178.7(17)
C315 C316 C317 C318 4(3)
C316 C317 C318 C319 -2(3)
C317 C318 C319 C320 -2(3)
C317 C318 C319 C321 -178.1(17)
C316 C315 C320 C319 -4(3)
C314 C315 C320 C319 176.7(16)
C318 C319 C320 C315 5(3)
C321 C319 C320 C315 -178.4(17)
C322 N302 C321 O302 -1(3)
C322 N302 C321 C319 177.6(16)
C320 C319 C321 O302 -33(3)
C318 C319 C321 O302 143.4(19)
C320 C319 C321 N302 148.4(17)
C318 C319 C321 N302 -36(3)
C321 N302 C322 C323 53(3)
C321 N302 C322 C327 -128.8(18)
C327 C322 C323 C324 1(3)
N302 C322 C323 C324 179.5(16)
C322 C323 C324 C325 0(3)
C323 C324 C325 C326 -1(3)
C324 C325 C326 C327 1(3)
C323 C322 C327 C326 -1(3)
N302 C322 C327 C326 -179.7(15)
C323 C322 C327 N303 177.9(16)
N302 C322 C327 N303 -1(2)
C325 C326 C327 C322 0(3)
C325 C326 C327 N303 -178.8(16)
C328 N303 C327 C322 121.0(19)
C328 N303 C327 C326 -60(2)
C327 N303 C328 O303 6(3)
C327 N303 C328 C329 -170.8(16)
O303 C328 C329 C330 154.3(19)
N303 C328 C329 C330 -28(3)
O303 C328 C329 C334 -26(3)
N303 C328 C329 C334 151.1(18)
C334 C329 C330 C331 -1(3)
C328 C329 C330 C331 178.6(18)
C329 C330 C331 C332 -3(3)
C330 C331 C332 C333 2(3)
C331 C332 C333 C334 2(3)
C330 C329 C334 C333 5(3)
C328 C329 C334 C333 -174.7(18)
C332 C333 C334 C329 -6(3)
C406 C401 C402 C403 4(3)
C401 C402 C403 C404 -2(3)
C402 C403 C404 C405 -1(3)
C403 C404 C405 C406 3(3)
C404 C405 C406 C401 -1(3)
C404 C405 C406 C407 -177.6(18)
C402 C401 C406 C405 -2(3)
C402 C401 C406 C407 174.8(18)
C408 N400 C407 O400 -7(3)
C408 N400 C407 C406 174.2(14)
C405 C406 C407 O400 -170(2)
C401 C406 C407 O400 14(3)
C405 C406 C407 N400 9(3)
C401 C406 C407 N400 -167.4(17)
C407 N400 C408 C413 -128.1(19)
C407 N400 C408 C409 54(2)
C413 C408 C409 C410 0(2)
N400 C408 C409 C410 178.5(16)
C408 C409 C410 C411 -2(3)
C409 C410 C411 C412 2(3)
C410 C411 C412 C413 -1(3)
N400 C408 C413 C412 -176.9(16)
C409 C408 C413 C412 1(3)
N400 C408 C413 N401 1(2)
C409 C408 C413 N401 179.1(15)
C411 C412 C413 C408 -1(3)
C411 C412 C413 N401 -179.0(16)
C414 N401 C413 C408 126.5(18)
C414 N401 C413 C412 -56(2)
C413 N401 C414 O401 5(3)
C413 N401 C414 C415 -179.8(15)
O401 C414 C415 C420 25(3)
N401 C414 C415 C420 -150.6(17)
O401 C414 C415 C416 -155.6(18)
N401 C414 C415 C416 29(3)
C420 C415 C416 C417 0(3)
C414 C415 C416 C417 -179.3(18)
C415 C416 C417 C418 2(3)
C416 C417 C418 C419 -2(3)
C417 C418 C419 C420 0(3)
C417 C418 C419 C421 -177.8(18)
C416 C415 C420 C419 -2(3)
C414 C415 C420 C419 177.2(17)
C418 C419 C420 C415 2(3)
C421 C419 C420 C415 180.0(17)
C422 N402 C421 O402 -11(3)
C422 N402 C421 C419 172.2(16)
C420 C419 C421 O402 -31(3)
C418 C419 C421 O402 147(2)
C420 C419 C421 N402 146.2(18)
C418 C419 C421 N402 -36(3)
C421 N402 C422 C423 61(3)
C421 N402 C422 C427 -119.7(19)
C427 C422 C423 C424 3(3)
N402 C422 C423 C424 -178.1(17)
C422 C423 C424 C425 -4(3)
C423 C424 C425 C426 4(3)
C424 C425 C426 C427 -2(3)
C423 C422 C427 N403 178.4(17)
N402 C422 C427 N403 -1(2)
C423 C422 C427 C426 -1(3)
N402 C422 C427 C426 179.7(15)
C428 N403 C427 C422 126(2)
C428 N403 C427 C426 -55(3)
C425 C426 C427 C422 1(3)
C425 C426 C427 N403 -178.8(16)
C427 N403 C428 O403 12(3)
C427 N403 C428 C429 -169.5(17)
O403 C428 C429 C430 168(2)
N403 C428 C429 C430 -11(3)
O403 C428 C429 C434 -18(3)
N403 C428 C429 C434 162.9(19)
C434 C429 C430 C431 3(3)
C428 C429 C430 C431 177(2)
C429 C430 C431 C432 -8(4)
C430 C431 C432 C433 8(4)
C431 C432 C433 C434 -4(4)
C432 C433 C434 C429 0(4)
C430 C429 C434 C433 0(4)
C428 C429 C434 C433 -174(2)
C513 N500 C501 C502 53(2)
C509 N500 C501 C502 176.9(18)
C505 N500 C501 C502 -62(2)
N500 C501 C502 C503 176.5(16)
C501 C502 C503 C504 172(2)
C513 N500 C505 C506 -172.7(17)
C509 N500 C505 C506 65(2)
C501 N500 C505 C506 -54(2)
N500 C505 C506 C507 178.4(18)
C505 C506 C507 C508 -180(3)
C513 N500 C509 C510 -53(2)
C505 N500 C509 C510 64(2)
C501 N500 C509 C510 -175.4(19)
N500 C509 C510 C511 178.4(19)
C509 C510 C511 C512 179(3)
C509 N500 C513 C514 -55(2)
C505 N500 C513 C514 -176.4(16)
C501 N500 C513 C514 65(2)
N500 C513 C514 C515 -175.2(17)
C513 C514 C515 C516 171.5(19)
C613 N600 C601 C602 62(2)
C605 N600 C601 C602 -58(2)
C609 N600 C601 C602 -178.6(17)
N600 C601 C602 C603 165.0(17)
C601 C602 C603 C604 175(2)
C601 N600 C605 C606 -50(2)
C613 N600 C605 C606 -172.8(17)
C609 N600 C605 C606 68(2)
N600 C605 C606 C607 -167.2(19)
C605 C606 C607 C608 -177(3)
C601 N600 C609 C610 179.9(18)
C613 N600 C609 C610 -60(2)
C605 N600 C609 C610 57(2)
N600 C609 C610 C611 171.6(19)
C609 C610 C611 C612 179(2)
C601 N600 C613 C614 66(2)
C605 N600 C613 C614 -169.3(16)
C609 N600 C613 C614 -49(2)
N600 C613 C614 C615 -171.2(16)
C613 C614 C615 C616 79(2)
C705 N700 C701 C702 -60(2)
C713 N700 C701 C702 57(2)
C709 N700 C701 C702 177.3(17)
N700 C701 C702 C703 -178.1(17)
C701 C702 C703 C704 -172(2)
C701 N700 C705 C706 -61(2)
C713 N700 C705 C706 178.8(17)
C709 N700 C705 C706 58(2)
N700 C705 C706 C707 -178.8(18)
C705 C706 C707 C708 -176(2)
C705 N700 C709 C710 56(2)
C701 N700 C709 C710 179.7(17)
C713 N700 C709 C710 -60(2)
N700 C709 C710 C711 175.5(17)
C709 C710 C711 C712 -174.5(19)
C705 N700 C713 C714 -174.3(18)
C701 N700 C713 C714 64(2)
C709 N700 C713 C714 -54(2)
N700 C713 C714 C715 -176.6(17)
C713 C714 C715 C716 -172(2)
C809 N800 C801 C802 168.5(15)
C813 N800 C801 C802 -71.1(19)
C805 N800 C801 C802 46.5(19)
N800 C801 C802 C803 168.9(15)
C801 C802 C803 C804 -76(2)
C809 N800 C805 C806 -57(2)
C813 N800 C805 C806 -179.2(16)
C801 N800 C805 C806 60(2)
N800 C805 C806 C807 -171.5(16)
C805 C806 C807 C808 -178.0(18)
C813 N800 C809 C810 51(2)
C805 N800 C809 C810 -68(2)
C801 N800 C809 C810 170.8(16)
N800 C809 C810 C811 166.9(16)
C809 C810 C811 C812 174(2)
C809 N800 C813 C814 57(2)
C805 N800 C813 C814 180.0(16)
C801 N800 C813 C814 -59(2)
N800 C813 C814 C815 -166.0(16)
C813 C814 C815 C816 -178.3(19)
C902 N900 C901 C903 -161(6)
C901 N900 C903 O900 -167(3)
C902 N900 C903 O900 -1(4)
C902 N900 C903 C901 166(4)
C912 N910 C913 O910 -13(9)
C911 N910 C913 O910 -169(3)
C921 N920 C923 O920 -179(3)
C922 N920 C923 O920 -3(4)
C935 N934 C936 O933 -170(4)
C937 N934 C936 O933 20(7)
